data_1573038
loop_
_publ_author_name
'Z\'avodn\'a, Aneta'
'Janovsk\'y, Petr'
'Kola\<r\'ik, V\'aclav'
'Ward, Jas S.'
'Pruckov\'a, Zde\<nka'
'Rouchal, Michal'
'Rissanen, Kari'
'V\'icha, Robert'

_publ_section_title
;
 Allosteric release of cucurbit[6]uril from a rotaxane using a molecular
 signal
;
_journal_name_full 'Chemical Science'
_journal_paper_doi 10.1039/D4SC03970J
_journal_year 2024
_chemical_formula_moiety 'C23 H44 N2, C36 H36 N24 O12, 2(F6 P), 3(C2 H3 N), 0.5(C4 H10 O), 2(H2 O)'
_chemical_formula_sum 'C67 H98 F12 N29 O14.5 P2'
_chemical_formula_weight 1831.61
_space_group_crystal_system cubic
_space_group_IT_number 205
_space_group_name_Hall '-P 2ac 2ab 3'
_space_group_name_H-M_alt 'P a -3'
_atom_sites_solution_hydrogens geom
_atom_sites_solution_primary dual
_audit_creation_date 2024-08-13
_audit_creation_method
;
Olex2 1.2
(compiled 2018.05.29 svn.r3508 for OlexSys, GUI svn.r5506)
;
_audit_update_record
;
2024-08-14 deposited with the CCDC.	2024-11-01 downloaded from the CCDC.
;
_cell_angle_alpha 90
_cell_angle_beta 90
_cell_angle_gamma 90
_cell_formula_units_Z 24
_cell_length_a 36.79372(9)
_cell_length_b 36.79372(9)
_cell_length_c 36.79372(9)
_cell_measurement_reflns_used 85733
_cell_measurement_temperature 120.00
_cell_measurement_theta_max 76.3970
_cell_measurement_theta_min 2.4060
_cell_volume 49810.5(2)
_computing_cell_refinement 'CrysAlisPro 1.171.42.89a (Rigaku OD, 2023)'
_computing_data_collection 'CrysAlisPro 1.171.42.89a (Rigaku OD, 2023)'
_computing_data_reduction 'CrysAlisPro 1.171.42.89a (Rigaku OD, 2023)'
_computing_molecular_graphics 'Olex2 (Dolomanov et al., 2009)'
_computing_publication_material 'Olex2 (Dolomanov et al., 2009)'
_computing_structure_refinement 'ShelXL (Sheldrick, 2015)'
_computing_structure_solution 'ShelXT (Sheldrick, 2015)'
_diffrn_ambient_temperature 120.0
_diffrn_detector 'Hybrid Pixel Array Detector'
_diffrn_detector_area_resol_mean 10.0000
_diffrn_detector_type 'HyPix-Arc 100'
_diffrn_measured_fraction_theta_full 1.000
_diffrn_measured_fraction_theta_max 0.998
_diffrn_measurement_details
;
List of Runs (angles in degrees, time in seconds):

  # Type    Start    End  Width  t~exp~   \w     \q     \k     \f   Frames
#--------------------------------------------------------------------------
  1  \w     76.00 123.00   0.50    3.00    --   52.14 131.00 -74.00   94
  2  \w     71.00 173.00   0.50   20.00    --  102.12 139.00 100.00  204
  3  \w     -4.00  25.00   0.50    3.00    --  -51.89  19.00-150.00   58
  4  \w     28.00  79.00   0.50   20.00    --  102.12 -57.00-120.00  102
  5  \w     28.00  79.00   0.50   20.00    --  102.12 -57.00 150.00  102
  6  \w     25.00  52.00   0.50   20.00    --  102.12 -38.00   0.00   54
  7  \w   -119.00 -27.00   0.50    3.00    --  -51.89 -77.00-150.00  184
  8  \w   -126.00 -35.00   0.50    3.00    --  -51.89 -57.00  90.00  182
  9  \w   -164.00 -93.00   0.50   20.00    --  -87.58 -19.00 -30.00  142
 10  \w     25.00  52.00   0.50   20.00    --  102.12 -38.00  30.00   54
 11  \w     25.00  52.00   0.50   20.00    --  102.12 -38.00  60.00   54
;
_diffrn_measurement_device 'four-circle diffractometer'
_diffrn_measurement_device_type 'XtaLAB Synergy R, HyPix-Arc 100'
_diffrn_measurement_method '\w scans'
_diffrn_orient_matrix_type 'CrysAlisPro convention (1999,Acta A55,543-557)'
_diffrn_orient_matrix_UB_11 0.0401064000
_diffrn_orient_matrix_UB_12 0.0112357000
_diffrn_orient_matrix_UB_13 -0.0043147000
_diffrn_orient_matrix_UB_21 0.0111422000
_diffrn_orient_matrix_UB_22 -0.0288431000
_diffrn_orient_matrix_UB_23 0.0282457000
_diffrn_orient_matrix_UB_31 0.0046285000
_diffrn_orient_matrix_UB_32 -0.0282086000
_diffrn_orient_matrix_UB_33 -0.0305769000
_diffrn_radiation_monochromator mirror
_diffrn_radiation_probe x-ray
_diffrn_radiation_type CuK\a
_diffrn_radiation_wavelength 1.54184
_diffrn_reflns_av_R_equivalents 0.0855
_diffrn_reflns_av_unetI/netI 0.0269
_diffrn_reflns_Laue_measured_fraction_full 1.000
_diffrn_reflns_Laue_measured_fraction_max 0.998
_diffrn_reflns_limit_h_max 40
_diffrn_reflns_limit_h_min -43
_diffrn_reflns_limit_k_max 45
_diffrn_reflns_limit_k_min -44
_diffrn_reflns_limit_l_max 45
_diffrn_reflns_limit_l_min -37
_diffrn_reflns_number 226496
_diffrn_reflns_point_group_measured_fraction_full 1.000
_diffrn_reflns_point_group_measured_fraction_max 0.998
_diffrn_reflns_theta_full 67.684
_diffrn_reflns_theta_max 74.491
_diffrn_reflns_theta_min 2.080
_diffrn_source 'Rotating-anode X-ray tube'
_diffrn_source_type 'PhotonJet R (Cu) X-ray Source'
_exptl_absorpt_coefficient_mu 1.409
_exptl_absorpt_correction_T_max 1.000
_exptl_absorpt_correction_T_min 0.753
_exptl_absorpt_correction_type gaussian
_exptl_absorpt_process_details
;
CrysAlisPro 1.171.42.89a (Rigaku Oxford Diffraction, 2023)
Numerical absorption correction based on gaussian integration over
a multifaceted crystal model
Empirical absorption correction using spherical harmonics,
implemented in SCALE3 ABSPACK scaling algorithm.
;
_exptl_crystal_colour colourless
_exptl_crystal_colour_primary colourless
_exptl_crystal_density_diffrn 1.465
_exptl_crystal_description block
_exptl_crystal_F_000 22968
_exptl_crystal_recrystallization_method 'Re-crystallisation from solvent: acetonitrile/diethylether'
_exptl_crystal_size_max 0.166
_exptl_crystal_size_mid 0.095
_exptl_crystal_size_min 0.087
_refine_diff_density_max 1.373
_refine_diff_density_min -1.121
_refine_diff_density_rms 0.131
_refine_ls_extinction_method none
_refine_ls_goodness_of_fit_ref 1.775
_refine_ls_hydrogen_treatment constr
_refine_ls_matrix_type full
_refine_ls_number_parameters 1045
_refine_ls_number_reflns 16955
_refine_ls_number_restraints 289
_refine_ls_restrained_S_all 1.820
_refine_ls_R_factor_all 0.1234
_refine_ls_R_factor_gt 0.1167
_refine_ls_shift/su_max 0.001
_refine_ls_shift/su_mean 0.000
_refine_ls_structure_factor_coef Fsqd
_refine_ls_weighting_details 'w=1/[\s^2^(Fo^2^)+(0.2000P)^2^] where P=(Fo^2^+2Fc^2^)/3'
_refine_ls_weighting_scheme calc
_refine_ls_wR_factor_gt 0.3824
_refine_ls_wR_factor_ref 0.3887
_reflns_Friedel_coverage 0.000
_reflns_number_gt 14778
_reflns_number_total 16955
_reflns_threshold_expression 'I > 2\s(I)'
_cod_data_source_file d4sc03970j2.cif
_cod_data_source_block 6d
_cod_original_cell_volume 49810.5(4)
_cod_database_code 1573038
_shelxl_version_number 2014/6
_shelx_space_group_comment
;
The symmetry employed for this shelxl refinement is uniquely defined
by the following loop, which should always be used as a source of
symmetry information in preference to the above space-group names.
They are only intended as comments.
;
_shelx_estimated_absorpt_t_max 0.893
_shelx_estimated_absorpt_t_min 0.809
_diffrn_oxdiff_digest_frames
;
0179d1901d318868f577e3ac327b65dfb4012303d54
;
_reflns_odcompleteness_completeness 99.76
_reflns_odcompleteness_iscentric 1
_reflns_odcompleteness_theta 74.33
_olex2_refinement_description
;
1. Fixed Uiso
 At 1.2 times of:
  All C(H) groups, All C(H,H) groups, All N(H,H) groups
 At 1.5 times of:
  All C(H,H,H) groups
2. Restrained distances
 H23A_$1-H23B
 -2.12 with sigma of 0.02
3. Uiso/Uaniso restraints and constraints
P221 \\sim F222 \\sim F223 \\sim F224 \\sim F225 \\sim F226 \\sim F227: within
1.7A with sigma of 0.02 and sigma for terminal atoms of 0.04
4. Rigid body (RIGU) restrains
 P201, F202, F203, F204, F205, F206, F207
 with sigma for 1-2 distances of 0.003 and sigma for 1-3 distances of 0.003
 P231, F232, F233, F234, F235, F236, F237
 with sigma for 1-2 distances of 0.003 and sigma for 1-3 distances of 0.003
 C1, C2, C3, C4
 with sigma for 1-2 distances of 0.004 and sigma for 1-3 distances of 0.004
 C14, C15, C16, C17, C18, C19, C20, C21, C22, C23, C24, C25
 with sigma for 1-2 distances of 0.004 and sigma for 1-3 distances of 0.004
5. Others
 Fixed Sof: P221(0.33333) F222(0.33333) F223(0.33333) F224(0.33333)
 F225(0.33333) F226(0.33333) F227(0.33333) P231(0.33333) F232(0.33333)
 F233(0.33333) F234(0.33333) F235(0.33333) F236(0.33333) F237(0.33333)
6.a Free rotating group:
 C24(C16,C17,C18,C19,C20,C21,C22,C23,C25), P201(F202,F203,F204,F205,F206,F207),
  P221(F222,F223,F224,F225,F226,F227), P231(F232,F233,F234,F235,F236,F237)
6.b Ternary CH refined with riding coordinates:
 C2(H2), C24(H24), C20(H20), C22(H22), C54(H54), C58(H58), C66(H66), C70(H70),
 C78(H78), C82(H82), C90(H90), C94(H94), C102(H102), C106(H106), C114(H114),
 C118(H118)
6.c Secondary CH2 refined with riding coordinates:
 C4(H4A,H4B), N5(H5A,H5B), C6(H6A,H6B), C7(H7A,H7B), C8(H8A,H8B), C9(H9A,H9B),
 C10(H10C,H10D), C11(H11C,H11D), N12(H12E,H12F), C13(H13A,H13B), C17(H17A,H17B),
  C18(H18A,H18B), C19(H19A,H19B), C21(H21A,H21B), C23(H23A,H23B), C25(H25A,
 H25B), C61(H61A,H61B), C62(H62A,H62B), C73(H73A,H73B), C74(H74A,H74B),
 C85(H85A,H85B), C86(H86A,H86B), C97(H97A,H97B), C98(H98A,H98B), C109(H10A,
 H10B), C110(H11A,H11B), C121(H12A,H12B), C122(H12C,H12D)
6.d Aromatic/amide H refined with riding coordinates:
 C14(H14), C15(H15)
6.e Idealised Me refined as rotating group:
 C1(H1A,H1B,H1C), C3(H3A,H3B,H3C), C303(H30A,H30B,H30C)
;
_olex2_submission_special_instructions 'No special instructions were received'
_oxdiff_exptl_absorpt_empirical_details
;
Empirical correction (ABSPACK) includes:
- Absorption correction using spherical harmonics
- Frame scaling
- B-factor correction
;
_oxdiff_exptl_absorpt_empirical_full_max 1.637
_oxdiff_exptl_absorpt_empirical_full_min 0.759

loop_
_space_group_symop_operation_xyz
'x, y, z'
'-x+1/2, -y, z+1/2'
'-x, y+1/2, -z+1/2'
'x+1/2, -y+1/2, -z'
'z, x, y'
'z+1/2, -x+1/2, -y'
'-z+1/2, -x, y+1/2'
'-z, x+1/2, -y+1/2'
'y, z, x'
'-y, z+1/2, -x+1/2'
'y+1/2, -z+1/2, -x'
'-y+1/2, -z, x+1/2'
'-x, -y, -z'
'x-1/2, y, -z-1/2'
'x, -y-1/2, z-1/2'
'-x-1/2, y-1/2, z'
'-z, -x, -y'
'-z-1/2, x-1/2, y'
'z-1/2, x, -y-1/2'
'z, -x-1/2, y-1/2'
'-y, -z, -x'
'y, -z-1/2, x-1/2'
'-y-1/2, z-1/2, x'
'y-1/2, z, -x-1/2'

loop_
_atom_site_label
_atom_site_type_symbol
_atom_site_fract_x
_atom_site_fract_y
_atom_site_fract_z
_atom_site_U_iso_or_equiv
_atom_site_adp_type
_atom_site_occupancy
_atom_site_site_symmetry_order
_atom_site_calc_flag
_atom_site_refinement_flags_posn
_atom_site_refinement_flags_adp
_atom_site_refinement_flags_occupancy
_atom_site_disorder_assembly
_atom_site_disorder_group
C1 C 0.0436(3) 0.6062(4) 0.4541(3) 0.135(4) Uani 1 1 d . U . . .
H1A H 0.0674 0.6104 0.4652 0.203 Uiso 1 1 calc GR . . . .
H1B H 0.0267 0.5970 0.4725 0.203 Uiso 1 1 calc GR . . . .
H1C H 0.0342 0.6290 0.4440 0.203 Uiso 1 1 calc GR . . . .
C2 C 0.0473(2) 0.5781(3) 0.4236(2) 0.100(2) Uani 1 1 d . U . . .
H2 H 0.0269 0.5825 0.4062 0.121 Uiso 1 1 calc R . . . .
C3 C 0.0426(4) 0.5404(3) 0.4382(3) 0.130(3) Uani 1 1 d . U . . .
H3A H 0.0628 0.5251 0.4300 0.195 Uiso 1 1 calc GR . . . .
H3B H 0.0196 0.5302 0.4294 0.195 Uiso 1 1 calc GR . . . .
H3C H 0.0423 0.5412 0.4648 0.195 Uiso 1 1 calc GR . . . .
C4 C 0.0811(2) 0.5829(2) 0.40352(19) 0.0826(18) Uani 1 1 d . U . . .
H4A H 0.0848 0.6092 0.3991 0.099 Uiso 1 1 calc R . . . .
H4B H 0.1014 0.5742 0.4188 0.099 Uiso 1 1 calc R . . . .
N5 N 0.08236(11) 0.56400(11) 0.36887(12) 0.0561(10) Uani 1 1 d . . . . .
H5A H 0.0645 0.5731 0.3544 0.067 Uiso 1 1 calc R . . . .
H5B H 0.0773 0.5401 0.3728 0.067 Uiso 1 1 calc R . . . .
C6 C 0.11855(14) 0.56650(14) 0.34816(16) 0.0589(12) Uani 1 1 d . . . . .
H6A H 0.1266 0.5921 0.3469 0.071 Uiso 1 1 calc R . . . .
H6B H 0.1375 0.5524 0.3611 0.071 Uiso 1 1 calc R . . . .
C7 C 0.11339(13) 0.55142(14) 0.30986(15) 0.0549(11) Uani 1 1 d . . . . .
H7A H 0.1024 0.5269 0.3112 0.066 Uiso 1 1 calc R . . . .
H7B H 0.0967 0.5673 0.2960 0.066 Uiso 1 1 calc R . . . .
C8 C 0.14995(15) 0.54934(17) 0.29047(18) 0.0670(14) Uani 1 1 d . . . . .
H8A H 0.1563 0.5738 0.2811 0.080 Uiso 1 1 calc R . . . .
H8B H 0.1689 0.5422 0.3082 0.080 Uiso 1 1 calc R . . . .
C9 C 0.15018(15) 0.52273(15) 0.25931(17) 0.0633(13) Uani 1 1 d . . . . .
H9A H 0.1426 0.4985 0.2683 0.076 Uiso 1 1 calc R . . . .
H9B H 0.1752 0.5206 0.2497 0.076 Uiso 1 1 calc R . . . .
C10 C 0.12467(16) 0.53445(14) 0.22846(16) 0.0608(13) Uani 1 1 d . . . . .
H10C H 0.0991 0.5299 0.2355 0.073 Uiso 1 1 calc R . . . .
H10D H 0.1275 0.5608 0.2238 0.073 Uiso 1 1 calc R . . . .
C11 C 0.13361(13) 0.51342(14) 0.19473(15) 0.0557(11) Uani 1 1 d . . . . .
H11C H 0.1599 0.5153 0.1896 0.067 Uiso 1 1 calc R . . . .
H11D H 0.1276 0.4874 0.1984 0.067 Uiso 1 1 calc R . . . .
N12 N 0.11281(11) 0.52777(10) 0.16398(12) 0.0523(9) Uani 1 1 d . . . . .
H12E H 0.1165 0.5522 0.1623 0.063 Uiso 1 1 calc R . . . .
H12F H 0.0887 0.5240 0.1680 0.063 Uiso 1 1 calc R . . . .
C13 C 0.1235(2) 0.5102(2) 0.1293(2) 0.091(2) Uani 1 1 d . . . . .
H13A H 0.1174 0.4840 0.1304 0.109 Uiso 1 1 calc R . . . .
H13B H 0.1502 0.5124 0.1261 0.109 Uiso 1 1 calc R . . . .
C14 C 0.1049(5) 0.5269(4) 0.0974(3) 0.150(4) Uani 1 1 d . U . . .
H14 H 0.0814 0.5197 0.0896 0.180 Uiso 1 1 calc R . . . .
C15 C 0.1249(5) 0.5541(4) 0.0798(4) 0.160(5) Uani 1 1 d . U . . .
H15 H 0.1478 0.5583 0.0908 0.192 Uiso 1 1 calc R . . . .
C24 C 0.0686(4) 0.5991(4) 0.0035(4) 0.342(10) Uani 1 1 d . U . . .
H24 H 0.0431 0.5947 -0.0046 0.410 Uiso 1 1 calc R . . . .
C16 C 0.1182(4) 0.5787(3) 0.0468(3) 0.220(6) Uani 1 1 d G U . . .
C17 C 0.1219(4) 0.6182(4) 0.0610(3) 0.270(8) Uani 1 1 d G U . . .
H17A H 0.1471 0.6225 0.0693 0.324 Uiso 1 1 calc R . . . .
H17B H 0.1054 0.6218 0.0820 0.324 Uiso 1 1 calc R . . . .
C18 C 0.1443(4) 0.5731(4) 0.0142(4) 0.286(9) Uani 1 1 d G U . . .
H18A H 0.1422 0.5479 0.0052 0.343 Uiso 1 1 calc R . . . .
H18B H 0.1697 0.5771 0.0222 0.343 Uiso 1 1 calc R . . . .
C19 C 0.0785(4) 0.5720(4) 0.0342(4) 0.284(8) Uani 1 1 d G U . . .
H19A H 0.0760 0.5468 0.0252 0.341 Uiso 1 1 calc R . . . .
H19B H 0.0617 0.5753 0.0550 0.341 Uiso 1 1 calc R . . . .
C20 C 0.1121(5) 0.6453(3) 0.0303(4) 0.338(10) Uani 1 1 d G U . . .
H20 H 0.1144 0.6708 0.0396 0.405 Uiso 1 1 calc R . . . .
C21 C 0.1382(5) 0.6397(4) -0.0022(5) 0.378(12) Uani 1 1 d G U . . .
H21A H 0.1635 0.6442 0.0056 0.454 Uiso 1 1 calc R . . . .
H21B H 0.1322 0.6571 -0.0218 0.454 Uiso 1 1 calc R . . . .
C22 C 0.1346(5) 0.6002(5) -0.0166(3) 0.337(10) Uani 1 1 d G U . . .
H22 H 0.1515 0.5966 -0.0376 0.405 Uiso 1 1 calc R . . . .
C23 C 0.0949(6) 0.5935(4) -0.0291(3) 0.355(11) Uani 1 1 d G U . . .
H23A H 0.0924 0.5684 -0.0385 0.426 Uiso 1 1 calc DR . . . .
H23B H 0.0885 0.6106 -0.0489 0.426 Uiso 1 1 calc DR . . . .
C25 C 0.0724(4) 0.6385(4) 0.0178(4) 0.367(11) Uani 1 1 d G U . . .
H25A H 0.0556 0.6423 0.0384 0.440 Uiso 1 1 calc R . . . .
H25B H 0.0659 0.6559 -0.0017 0.440 Uiso 1 1 calc R . . . .
N51 N 0.02072(9) 0.48021(9) 0.31229(9) 0.0384(7) Uani 1 1 d . . . . .
C52 C 0.01263(10) 0.51499(10) 0.32257(11) 0.0369(8) Uani 1 1 d . . . . .
N53 N -0.00634(9) 0.53136(9) 0.29453(9) 0.0383(7) Uani 1 1 d . . . . .
C54 C -0.01229(10) 0.50688(10) 0.26418(11) 0.0365(8) Uani 1 1 d . . . . .
H54 H -0.0388 0.5029 0.2597 0.044 Uiso 1 1 calc R . . . .
N55 N 0.00634(9) 0.51627(8) 0.23147(9) 0.0370(7) Uani 1 1 d . . . . .
C56 C 0.03232(10) 0.49122(9) 0.22185(11) 0.0350(8) Uani 1 1 d . . . . .
N57 N 0.03428(9) 0.46623(8) 0.24910(9) 0.0359(7) Uani 1 1 d . . . . .
C58 C 0.00684(10) 0.47132(10) 0.27677(11) 0.0376(8) Uani 1 1 d . . . . .
H58 H -0.0105 0.4504 0.2777 0.045 Uiso 1 1 calc R . . . .
O59 O 0.02020(8) 0.52887(8) 0.35148(8) 0.0433(6) Uani 1 1 d . . . . .
O60 O 0.05018(8) 0.49116(7) 0.19397(7) 0.0384(6) Uani 1 1 d . . . . .
C61 C -0.01563(10) 0.56910(10) 0.29576(11) 0.0359(8) Uani 1 1 d . . . . .
H61A H -0.0159 0.5772 0.3214 0.043 Uiso 1 1 calc R . . . .
H61B H -0.0405 0.5723 0.2859 0.043 Uiso 1 1 calc R . . . .
C62 C -0.00610(10) 0.54368(10) 0.20582(11) 0.0371(8) Uani 1 1 d . . . . .
H62A H -0.0012 0.5350 0.1808 0.045 Uiso 1 1 calc R . . . .
H62B H -0.0327 0.5465 0.2084 0.045 Uiso 1 1 calc R . . . .
N63 N 0.00935(8) 0.59218(9) 0.27534(9) 0.0361(7) Uani 1 1 d . . . . .
C64 C 0.03491(10) 0.61327(10) 0.29234(10) 0.0340(7) Uani 1 1 d . . . . .
N65 N 0.04908(8) 0.63667(9) 0.26751(9) 0.0354(7) Uani 1 1 d . . . . .
C66 C 0.02985(10) 0.63570(9) 0.23292(10) 0.0334(7) Uani 1 1 d . . . . .
H66 H 0.0179 0.6594 0.2271 0.040 Uiso 1 1 calc R . . . .
N67 N 0.05184(8) 0.62213(8) 0.20263(8) 0.0329(6) Uani 1 1 d . . . . .
C68 C 0.04031(9) 0.58946(10) 0.19008(10) 0.0330(7) Uani 1 1 d . . . . .
N69 N 0.01078(8) 0.57868(8) 0.21048(9) 0.0341(6) Uani 1 1 d . . . . .
C70 C 0.00187(10) 0.60463(10) 0.23862(10) 0.0340(7) Uani 1 1 d . . . . .
H70 H -0.0237 0.6136 0.2362 0.041 Uiso 1 1 calc R . . . .
O71 O 0.04341(8) 0.61108(8) 0.32447(8) 0.0415(6) Uani 1 1 d . . . . .
O72 O 0.05262(7) 0.57311(7) 0.16362(7) 0.0379(6) Uani 1 1 d . . . . .
C73 C 0.07459(10) 0.66493(10) 0.27806(11) 0.0368(8) Uani 1 1 d . . . . .
H73A H 0.0745 0.6673 0.3049 0.044 Uiso 1 1 calc R . . . .
H73B H 0.0665 0.6884 0.2677 0.044 Uiso 1 1 calc R . . . .
C74 C 0.07900(10) 0.64352(10) 0.18367(10) 0.0344(7) Uani 1 1 d . . . . .
H74A H 0.0816 0.6339 0.1587 0.041 Uiso 1 1 calc R . . . .
H74B H 0.0702 0.6689 0.1818 0.041 Uiso 1 1 calc R . . . .
N75 N 0.11163(8) 0.65753(8) 0.26579(9) 0.0349(6) Uani 1 1 d . . . . .
C76 C 0.13976(11) 0.65462(10) 0.28984(11) 0.0365(8) Uani 1 1 d . . . . .
N77 N 0.17190(9) 0.65664(9) 0.27087(9) 0.0365(7) Uani 1 1 d . . . . .
C78 C 0.16626(10) 0.66261(9) 0.23270(10) 0.0339(7) Uani 1 1 d . . . . .
H78 H 0.1799 0.6844 0.2239 0.041 Uiso 1 1 calc R . . . .
N79 N 0.17265(8) 0.63105(8) 0.20951(8) 0.0313(6) Uani 1 1 d . . . . .
C80 C 0.14239(10) 0.62256(9) 0.18940(9) 0.0317(7) Uani 1 1 d . . . . .
N81 N 0.11437(8) 0.64371(8) 0.20080(9) 0.0340(6) Uani 1 1 d . . . . .
C82 C 0.12459(10) 0.66824(9) 0.22971(10) 0.0350(7) Uani 1 1 d . . . . .
H82 H 0.1182 0.6940 0.2239 0.042 Uiso 1 1 calc R . . . .
O83 O 0.13676(8) 0.65062(8) 0.32288(7) 0.0402(6) Uani 1 1 d . . . . .
O84 O 0.14127(7) 0.60007(7) 0.16468(7) 0.0350(5) Uani 1 1 d . . . . .
C85 C 0.20679(10) 0.65359(10) 0.28783(10) 0.0329(7) Uani 1 1 d . . . . .
H85A H 0.2042 0.6594 0.3140 0.040 Uiso 1 1 calc R . . . .
H85B H 0.2233 0.6719 0.2770 0.040 Uiso 1 1 calc R . . . .
C86 C 0.20915(10) 0.62074(10) 0.19703(10) 0.0338(7) Uani 1 1 d . . . . .
H86A H 0.2072 0.6091 0.1728 0.041 Uiso 1 1 calc R . . . .
H86B H 0.2240 0.6430 0.1943 0.041 Uiso 1 1 calc R . . . .
N87 N 0.22352(8) 0.61765(8) 0.28436(8) 0.0294(6) Uani 1 1 d . . . . .
C88 C 0.22798(9) 0.59599(9) 0.31382(9) 0.0302(7) Uani 1 1 d . . . . .
N89 N 0.25047(8) 0.56785(8) 0.30392(8) 0.0312(6) Uani 1 1 d . . . . .
C90 C 0.26450(9) 0.57178(10) 0.26733(9) 0.0306(7) Uani 1 1 d . . . . .
H90 H 0.2916 0.5735 0.2671 0.037 Uiso 1 1 calc R . . . .
N91 N 0.25135(8) 0.54503(8) 0.24189(8) 0.0328(6) Uani 1 1 d . . . . .
C92 C 0.23083(9) 0.56007(10) 0.21454(9) 0.0303(7) Uani 1 1 d . . . . .
N93 N 0.22740(8) 0.59617(8) 0.22148(8) 0.0323(6) Uani 1 1 d . . . . .
C94 C 0.24661(9) 0.60733(9) 0.25436(9) 0.0295(7) Uani 1 1 d . . . . .
H94 H 0.2652 0.6265 0.2490 0.035 Uiso 1 1 calc R . . . .
O95 O 0.21452(8) 0.60023(7) 0.34377(7) 0.0370(6) Uani 1 1 d . . . . .
O96 O 0.21809(8) 0.54336(8) 0.18847(7) 0.0383(6) Uani 1 1 d . . . . .
C97 C 0.26054(10) 0.53937(10) 0.32892(9) 0.0330(7) Uani 1 1 d . . . . .
H97A H 0.2577 0.5486 0.3540 0.040 Uiso 1 1 calc R . . . .
H97B H 0.2866 0.5336 0.3253 0.040 Uiso 1 1 calc R . . . .
C98 C 0.26428(10) 0.50761(10) 0.24122(10) 0.0342(7) Uani 1 1 d . . . . .
H98A H 0.2641 0.4987 0.2158 0.041 Uiso 1 1 calc R . . . .
H98B H 0.2897 0.5070 0.2499 0.041 Uiso 1 1 calc R . . . .
N99 N 0.23977(8) 0.50626(8) 0.32536(8) 0.0327(6) Uani 1 1 d . . . . .
C100 C 0.21028(9) 0.49811(9) 0.34682(9) 0.0287(7) Uani 1 1 d . . . . .
N101 N 0.19722(8) 0.46498(8) 0.33637(8) 0.0315(6) Uani 1 1 d . . . . .
C102 C 0.22176(10) 0.44644(9) 0.31116(10) 0.0325(7) Uani 1 1 d . . . . .
H102 H 0.2338 0.4251 0.3228 0.039 Uiso 1 1 calc R . . . .
N103 N 0.20644(9) 0.43721(9) 0.27653(9) 0.0384(7) Uani 1 1 d . . . . .
C104 C 0.21895(10) 0.45820(10) 0.24889(10) 0.0349(7) Uani 1 1 d . . . . .
N105 N 0.24279(8) 0.48346(8) 0.26329(8) 0.0337(6) Uani 1 1 d . . . . .
C106 C 0.24972(9) 0.47685(10) 0.30151(9) 0.0314(7) Uani 1 1 d . . . . .
H106 H 0.2753 0.4687 0.3058 0.038 Uiso 1 1 calc R . . . .
O107 O 0.19789(7) 0.51694(7) 0.37104(7) 0.0352(6) Uani 1 1 d . . . . .
O108 O 0.21122(8) 0.45574(8) 0.21723(7) 0.0418(6) Uani 1 1 d . . . . .
C109 C 0.16885(10) 0.44681(10) 0.35678(10) 0.0332(7) Uani 1 1 d . . . . .
H10A H 0.1646 0.4603 0.3796 0.040 Uiso 1 1 calc R . . . .
H10B H 0.1774 0.4221 0.3634 0.040 Uiso 1 1 calc R . . . .
C110 C 0.18179(10) 0.40743(10) 0.27023(11) 0.0354(8) Uani 1 1 d . . . . .
H11A H 0.1889 0.3868 0.2859 0.043 Uiso 1 1 calc R . . . .
H11B H 0.1842 0.3995 0.2446 0.043 Uiso 1 1 calc R . . . .
N111 N 0.13460(8) 0.44367(8) 0.33734(9) 0.0342(6) Uani 1 1 d . . . . .
C112 C 0.10388(10) 0.46119(9) 0.34798(10) 0.0336(7) Uani 1 1 d . . . . .
N113 N 0.07537(8) 0.44736(8) 0.32930(8) 0.0324(6) Uani 1 1 d . . . . .
C114 C 0.08614(9) 0.41890(9) 0.30392(9) 0.0295(7) Uani 1 1 d . . . . .
H114 H 0.0720 0.3960 0.3078 0.035 Uiso 1 1 calc R . . . .
N115 N 0.08625(8) 0.42975(8) 0.26616(8) 0.0324(6) Uani 1 1 d . . . . .
C116 C 0.11983(10) 0.42415(9) 0.25035(10) 0.0335(7) Uani 1 1 d . . . . .
N117 N 0.14400(8) 0.41645(8) 0.27735(8) 0.0326(6) Uani 1 1 d . . . . .
C118 C 0.12709(9) 0.41380(9) 0.31288(10) 0.0304(7) Uani 1 1 d . . . . .
H118 H 0.1319 0.3897 0.3246 0.037 Uiso 1 1 calc R . . . .
O119 O 0.10137(8) 0.48507(7) 0.37167(7) 0.0389(6) Uani 1 1 d . . . . .
O120 O 0.12644(8) 0.42557(7) 0.21782(7) 0.0412(6) Uani 1 1 d . . . . .
C121 C 0.03724(10) 0.45492(10) 0.33705(11) 0.0364(8) Uani 1 1 d . . . . .
H12A H 0.0235 0.4318 0.3362 0.044 Uiso 1 1 calc R . . . .
H12B H 0.0353 0.4647 0.3620 0.044 Uiso 1 1 calc R . . . .
C122 C 0.05379(11) 0.43197(9) 0.24457(10) 0.0360(8) Uani 1 1 d . . . . .
H12C H 0.0374 0.4117 0.2513 0.043 Uiso 1 1 calc R . . . .
H12D H 0.0603 0.4290 0.2186 0.043 Uiso 1 1 calc R . . . .
P201 P 0.24014(4) 0.62135(3) 0.07231(4) 0.0759(5) Uani 1 1 d . U . . .
F202 F 0.24527(9) 0.59498(6) 0.03727(6) 0.1029(13) Uani 1 1 d G U . . .
F203 F 0.20637(8) 0.64156(9) 0.05226(9) 0.150(2) Uani 1 1 d G U . . .
F204 F 0.23516(10) 0.64788(6) 0.10748(6) 0.1138(16) Uani 1 1 d G U . . .
F205 F 0.27403(9) 0.60125(9) 0.09248(9) 0.182(3) Uani 1 1 d G U . . .
F206 F 0.21216(11) 0.59223(7) 0.09027(10) 0.188(3) Uani 1 1 d G U . . .
F207 F 0.26819(10) 0.65056(7) 0.05445(9) 0.135(2) Uani 1 1 d G U . . .
P211 P 0.29072(3) 0.70928(3) 0.20928(3) 0.0367(4) Uani 1 3 d S T P . .
F212 F 0.27346(8) 0.74708(8) 0.19741(9) 0.0611(7) Uani 1 1 d . . . . .
F213 F 0.30821(10) 0.67147(8) 0.22127(10) 0.0684(8) Uani 1 1 d . . . . .
P221 P -0.05433(17) 0.40425(13) 0.2096(2) 0.148(4) Uani 0.3333 1 d . U . . .
F222 F -0.0137(2) 0.3877(3) 0.2039(3) 0.203(11) Uani 0.3333 1 d G U . . .
F223 F -0.0711(3) 0.36339(17) 0.2081(3) 0.176(9) Uani 0.3333 1 d G U . . .
F224 F -0.0949(2) 0.4208(3) 0.2154(3) 0.179(9) Uani 0.3333 1 d G U . . .
F225 F -0.0374(3) 0.44512(16) 0.2112(3) 0.123(6) Uani 0.3333 1 d G U . . .
F226 F -0.0496(3) 0.4007(3) 0.2535(2) 0.192(10) Uani 0.3333 1 d G U . . .
F227 F -0.0590(3) 0.4078(2) 0.16581(19) 0.141(7) Uani 0.3333 1 d G U . . .
P231 P 0.2972(2) 0.37868(19) 0.27031(15) 0.133(3) Uani 0.3333 1 d . U . . .
F232 F 0.3379(2) 0.3870(4) 0.2553(4) 0.183(5) Uani 0.3333 1 d G U . . .
F233 F 0.3120(4) 0.3421(2) 0.2903(3) 0.160(5) Uani 0.3333 1 d G U . . .
F234 F 0.2565(2) 0.3703(4) 0.2853(3) 0.169(5) Uani 0.3333 1 d G U . . .
F235 F 0.2823(4) 0.4152(3) 0.2504(3) 0.164(5) Uani 0.3333 1 d G U . . .
F236 F 0.3058(4) 0.4021(3) 0.3069(2) 0.178(5) Uani 0.3333 1 d G U . . .
F237 F 0.2885(4) 0.3553(3) 0.2338(2) 0.160(5) Uani 0.3333 1 d G U . . .
N301 N 0.30178(13) 0.53203(13) 0.16009(13) 0.0646(11) Uani 1 1 d . . . . .
C302 C 0.30523(14) 0.56256(16) 0.16249(14) 0.0585(12) Uani 1 1 d . . . . .
C303 C 0.3081(2) 0.60137(19) 0.1672(2) 0.088(2) Uani 1 1 d . . . . .
H30A H 0.2844 0.6112 0.1744 0.132 Uiso 1 1 calc GR . . . .
H30B H 0.3157 0.6126 0.1443 0.132 Uiso 1 1 calc GR . . . .
H30C H 0.3260 0.6067 0.1861 0.132 Uiso 1 1 calc GR . . . .

loop_
_atom_site_aniso_label
_atom_site_aniso_U_11
_atom_site_aniso_U_22
_atom_site_aniso_U_33
_atom_site_aniso_U_23
_atom_site_aniso_U_13
_atom_site_aniso_U_12
C1 0.124(7) 0.176(8) 0.106(6) -0.072(6) -0.044(5) 0.063(6)
C2 0.092(4) 0.129(6) 0.081(4) -0.040(4) -0.026(3) 0.021(4)
C3 0.153(9) 0.155(7) 0.082(5) -0.029(5) -0.001(5) 0.022(6)
C4 0.088(4) 0.081(4) 0.079(4) -0.032(3) -0.036(3) 0.023(3)
N5 0.051(2) 0.052(2) 0.065(2) -0.0022(18) -0.0224(19) 0.0067(17)
C6 0.058(3) 0.049(2) 0.070(3) 0.013(2) -0.024(2) -0.007(2)
C7 0.042(2) 0.053(3) 0.070(3) -0.004(2) -0.006(2) -0.0066(19)
C8 0.047(3) 0.072(3) 0.082(4) 0.002(3) -0.004(2) -0.008(2)
C9 0.049(3) 0.058(3) 0.083(4) 0.014(3) 0.001(2) -0.002(2)
C10 0.065(3) 0.048(2) 0.070(3) 0.010(2) -0.012(2) -0.010(2)
C11 0.044(2) 0.050(2) 0.073(3) 0.017(2) -0.002(2) -0.0025(19)
N12 0.045(2) 0.0394(18) 0.072(3) -0.0077(17) 0.0056(17) 0.0058(15)
C13 0.084(4) 0.082(4) 0.107(6) -0.029(4) 0.027(4) 0.013(4)
C14 0.208(12) 0.176(10) 0.066(5) -0.042(5) -0.023(6) 0.042(9)
C15 0.181(11) 0.165(9) 0.133(8) -0.012(6) -0.023(7) 0.079(8)
C24 0.44(2) 0.354(18) 0.229(15) 0.039(13) -0.069(13) 0.142(15)
C16 0.303(14) 0.220(10) 0.138(9) -0.003(7) -0.027(8) 0.122(10)
C17 0.38(2) 0.232(11) 0.198(13) 0.000(8) -0.015(12) 0.115(11)
C18 0.365(18) 0.322(18) 0.170(11) 0.004(10) 0.000(11) 0.115(14)
C19 0.315(15) 0.330(17) 0.208(14) 0.012(12) -0.069(10) 0.115(12)
C20 0.48(2) 0.311(15) 0.224(16) 0.044(11) -0.038(14) 0.137(14)
C21 0.52(3) 0.356(19) 0.260(18) 0.018(13) -0.011(16) 0.118(16)
C22 0.47(2) 0.340(18) 0.203(14) 0.033(12) -0.026(13) 0.131(16)
C23 0.47(2) 0.36(2) 0.239(16) 0.032(14) -0.049(13) 0.132(17)
C25 0.47(2) 0.345(18) 0.28(2) 0.020(14) -0.057(15) 0.143(15)
N51 0.0391(16) 0.0350(16) 0.0411(17) 0.0042(13) 0.0007(13) 0.0062(13)
C52 0.0324(17) 0.0366(18) 0.042(2) 0.0083(15) -0.0012(14) 0.0060(14)
N53 0.0368(16) 0.0374(17) 0.0408(17) 0.0056(13) -0.0040(13) 0.0030(12)
C54 0.0288(16) 0.0321(17) 0.049(2) 0.0046(15) -0.0044(14) -0.0023(13)
N55 0.0348(16) 0.0303(15) 0.0460(17) 0.0028(13) -0.0011(13) 0.0044(12)
C56 0.0339(17) 0.0264(16) 0.045(2) 0.0010(14) -0.0079(15) -0.0025(13)
N57 0.0409(16) 0.0244(14) 0.0424(17) 0.0038(12) -0.0032(13) 0.0001(12)
C58 0.0347(18) 0.0306(17) 0.047(2) 0.0038(15) -0.0015(15) -0.0037(14)
O59 0.0437(15) 0.0439(15) 0.0423(15) -0.0045(12) -0.0009(12) 0.0082(12)
O60 0.0420(14) 0.0336(13) 0.0396(14) 0.0015(10) -0.0004(11) 0.0019(10)
C61 0.0318(17) 0.0337(17) 0.0424(19) 0.0032(14) 0.0044(14) 0.0052(14)
C62 0.0316(17) 0.0370(18) 0.0428(19) 0.0039(15) -0.0097(14) 0.0028(14)
N63 0.0321(15) 0.0360(16) 0.0400(16) 0.0035(13) 0.0002(12) 0.0005(12)
C64 0.0306(16) 0.0332(17) 0.0384(18) -0.0037(13) 0.0016(13) 0.0080(13)
N65 0.0303(14) 0.0357(15) 0.0403(16) -0.0012(12) 0.0003(12) 0.0025(12)
C66 0.0318(17) 0.0268(16) 0.0416(19) -0.0017(13) -0.0007(14) 0.0053(13)
N67 0.0321(14) 0.0309(14) 0.0356(15) 0.0029(11) 0.0009(11) 0.0031(11)
C68 0.0305(16) 0.0335(17) 0.0352(17) 0.0029(13) -0.0026(13) 0.0073(13)
N69 0.0312(14) 0.0307(15) 0.0404(16) 0.0016(12) -0.0012(12) 0.0014(11)
C70 0.0286(16) 0.0313(17) 0.0420(19) 0.0015(14) 0.0009(14) 0.0074(13)
O71 0.0403(14) 0.0452(15) 0.0390(14) -0.0008(11) -0.0013(11) 0.0045(11)
O72 0.0413(14) 0.0352(13) 0.0371(13) -0.0006(10) -0.0023(11) 0.0049(10)
C73 0.0336(18) 0.0356(18) 0.0412(19) -0.0077(14) 0.0038(14) 0.0040(14)
C74 0.0336(17) 0.0341(17) 0.0355(17) 0.0073(13) -0.0014(14) 0.0030(13)
N75 0.0325(15) 0.0344(15) 0.0379(16) -0.0022(12) 0.0036(12) -0.0003(12)
C76 0.0394(19) 0.0260(16) 0.044(2) -0.0033(14) 0.0041(15) 0.0002(13)
N77 0.0355(16) 0.0384(16) 0.0355(16) 0.0013(12) 0.0011(12) -0.0038(12)
C78 0.0378(18) 0.0274(16) 0.0366(18) 0.0031(13) 0.0049(14) -0.0022(13)
N79 0.0298(14) 0.0329(14) 0.0314(14) 0.0004(11) 0.0014(11) 0.0001(11)
C80 0.0349(17) 0.0273(16) 0.0328(16) 0.0071(13) 0.0024(13) -0.0030(13)
N81 0.0363(15) 0.0267(14) 0.0389(16) -0.0002(11) -0.0022(12) 0.0020(11)
C82 0.041(2) 0.0255(15) 0.0385(19) 0.0011(13) -0.0016(15) -0.0021(13)
O83 0.0427(14) 0.0450(15) 0.0329(13) -0.0038(11) 0.0033(11) 0.0001(11)
O84 0.0367(13) 0.0334(12) 0.0350(12) 0.0016(10) -0.0004(10) -0.0007(10)
C85 0.0357(17) 0.0300(16) 0.0332(17) -0.0026(13) 0.0010(13) -0.0010(13)
C86 0.0322(17) 0.0372(18) 0.0319(17) 0.0044(14) 0.0051(13) -0.0027(13)
N87 0.0290(13) 0.0289(14) 0.0304(14) -0.0045(11) 0.0020(11) -0.0045(11)
C88 0.0296(16) 0.0321(16) 0.0290(16) -0.0047(12) -0.0008(12) -0.0105(12)
N89 0.0366(15) 0.0311(14) 0.0260(13) -0.0014(11) 0.0020(11) -0.0047(11)
C90 0.0261(15) 0.0379(18) 0.0279(16) 0.0037(13) 0.0034(12) -0.0053(13)
N91 0.0343(15) 0.0364(15) 0.0276(14) -0.0033(11) -0.0003(11) 0.0024(12)
C92 0.0295(16) 0.0356(17) 0.0258(15) -0.0025(12) 0.0062(12) -0.0037(13)
N93 0.0306(14) 0.0367(15) 0.0295(14) -0.0014(11) 0.0003(11) -0.0020(11)
C94 0.0268(15) 0.0322(16) 0.0295(16) 0.0009(12) 0.0015(12) -0.0059(12)
O95 0.0472(14) 0.0372(13) 0.0266(12) -0.0071(10) 0.0060(10) -0.0062(11)
O96 0.0438(14) 0.0431(14) 0.0279(12) -0.0081(10) 0.0004(10) -0.0013(11)
C97 0.0353(17) 0.0348(18) 0.0290(16) -0.0015(13) -0.0068(13) -0.0087(14)
C98 0.0317(17) 0.0332(17) 0.0376(18) -0.0033(14) 0.0091(13) 0.0007(13)
N99 0.0321(14) 0.0300(14) 0.0359(15) -0.0056(11) 0.0029(11) -0.0074(11)
C100 0.0300(16) 0.0314(16) 0.0247(15) -0.0026(12) -0.0025(12) -0.0026(12)
N101 0.0342(15) 0.0308(14) 0.0294(14) -0.0060(11) 0.0056(11) -0.0070(11)
C102 0.0331(17) 0.0298(16) 0.0345(17) -0.0058(13) 0.0044(13) -0.0008(13)
N103 0.0416(17) 0.0392(16) 0.0344(15) -0.0105(13) 0.0067(13) -0.0112(13)
C104 0.0328(17) 0.0377(18) 0.0343(18) -0.0097(14) 0.0060(13) -0.0017(14)
N105 0.0323(15) 0.0362(15) 0.0325(15) -0.0039(12) 0.0025(11) -0.0075(12)
C106 0.0288(16) 0.0334(17) 0.0322(17) -0.0056(13) 0.0024(12) -0.0018(13)
O107 0.0434(14) 0.0333(12) 0.0290(12) -0.0075(10) 0.0011(10) -0.0088(10)
O108 0.0478(15) 0.0478(15) 0.0298(13) -0.0131(11) 0.0085(11) -0.0116(12)
C109 0.0344(17) 0.0347(17) 0.0304(16) 0.0006(13) 0.0008(13) -0.0090(13)
C110 0.0376(18) 0.0283(16) 0.0404(19) -0.0104(13) 0.0092(14) -0.0047(13)
N111 0.0339(15) 0.0298(14) 0.0390(16) -0.0058(12) 0.0046(12) -0.0051(11)
C112 0.0392(18) 0.0249(15) 0.0366(17) 0.0033(13) 0.0071(14) -0.0009(13)
N113 0.0330(15) 0.0272(14) 0.0371(15) -0.0002(11) 0.0051(12) 0.0004(11)
C114 0.0326(17) 0.0215(14) 0.0346(17) 0.0013(12) 0.0032(13) -0.0030(12)
N115 0.0354(15) 0.0283(14) 0.0334(15) 0.0000(11) 0.0000(12) 0.0027(11)
C116 0.0390(18) 0.0241(15) 0.0374(18) -0.0047(13) 0.0048(14) -0.0057(13)
N117 0.0329(15) 0.0282(14) 0.0367(15) -0.0032(11) 0.0046(12) -0.0024(11)
C118 0.0328(16) 0.0233(14) 0.0353(17) -0.0009(12) 0.0013(13) -0.0049(12)
O119 0.0464(15) 0.0336(13) 0.0368(13) -0.0082(10) 0.0085(11) -0.0009(11)
O120 0.0517(16) 0.0368(14) 0.0353(14) -0.0059(10) 0.0052(11) -0.0041(11)
C121 0.0331(18) 0.0364(18) 0.0398(19) 0.0097(14) 0.0059(14) 0.0033(14)
C122 0.044(2) 0.0244(16) 0.0392(18) -0.0034(13) -0.0059(15) -0.0011(14)
P201 0.1027(12) 0.0318(6) 0.0930(11) -0.0014(6) 0.0259(9) 0.0110(6)
F202 0.122(3) 0.0545(19) 0.133(3) -0.027(2) 0.027(3) 0.005(2)
F203 0.161(4) 0.125(4) 0.163(5) -0.047(3) -0.001(4) 0.059(3)
F204 0.185(5) 0.056(2) 0.100(3) 0.0018(19) 0.028(3) 0.024(2)
F205 0.229(6) 0.103(4) 0.214(6) -0.046(4) -0.047(5) 0.075(4)
F206 0.258(7) 0.103(4) 0.204(6) -0.014(4) 0.083(5) -0.045(4)
F207 0.153(4) 0.086(3) 0.166(5) -0.033(3) 0.057(4) -0.014(3)
P211 0.0367(4) 0.0367(4) 0.0367(4) 0.0098(4) -0.0098(4) -0.0098(4)
F212 0.0561(16) 0.0548(16) 0.0722(18) 0.0212(14) -0.0054(13) 0.0045(12)
F213 0.081(2) 0.0428(14) 0.082(2) 0.0080(14) -0.0077(17) 0.0076(14)
P221 0.158(6) 0.079(3) 0.207(7) 0.074(4) -0.141(6) -0.055(4)
F222 0.180(17) 0.113(12) 0.32(2) 0.090(15) -0.153(18) 0.001(12)
F223 0.185(17) 0.110(11) 0.23(2) 0.090(13) -0.106(15) -0.069(11)
F224 0.155(15) 0.195(18) 0.187(17) 0.080(15) -0.111(14) -0.059(13)
F225 0.140(12) 0.100(9) 0.130(11) 0.034(8) -0.056(9) -0.059(9)
F226 0.226(19) 0.117(11) 0.234(19) 0.119(13) -0.160(16) -0.075(12)
F227 0.143(12) 0.094(9) 0.187(15) 0.052(10) -0.111(12) -0.034(9)
P231 0.168(6) 0.148(5) 0.084(4) -0.009(3) -0.022(4) 0.111(5)
F232 0.203(8) 0.187(11) 0.159(11) -0.012(8) -0.008(7) 0.085(7)
F233 0.201(11) 0.156(8) 0.124(9) -0.014(6) -0.044(8) 0.096(8)
F234 0.193(8) 0.191(11) 0.124(9) 0.004(8) -0.008(6) 0.102(7)
F235 0.222(12) 0.173(8) 0.096(8) -0.003(6) 0.001(7) 0.113(8)
F236 0.241(12) 0.177(10) 0.117(7) -0.016(7) -0.013(7) 0.080(9)
F237 0.189(11) 0.188(10) 0.102(7) -0.018(6) -0.013(7) 0.087(8)
N301 0.066(3) 0.060(3) 0.067(3) -0.018(2) 0.005(2) -0.008(2)
C302 0.049(3) 0.072(3) 0.055(3) -0.016(2) 0.007(2) -0.010(2)
C303 0.103(5) 0.063(4) 0.097(5) -0.009(3) 0.010(4) -0.007(3)

loop_
_atom_type_symbol
_atom_type_description
_atom_type_scat_dispersion_real
_atom_type_scat_dispersion_imag
_atom_type_scat_source
C C 0.0181 0.0091 'International Tables Vol C Tables 4.2.6.8 and 6.1.1.4'
H H 0.0000 0.0000 'International Tables Vol C Tables 4.2.6.8 and 6.1.1.4'
F F 0.0727 0.0534 'International Tables Vol C Tables 4.2.6.8 and 6.1.1.4'
N N 0.0311 0.0180 'International Tables Vol C Tables 4.2.6.8 and 6.1.1.4'
O O 0.0492 0.0322 'International Tables Vol C Tables 4.2.6.8 and 6.1.1.4'
P P 0.2955 0.4335 'International Tables Vol C Tables 4.2.6.8 and 6.1.1.4'

loop_
_exptl_crystal_face_index_h
_exptl_crystal_face_index_k
_exptl_crystal_face_index_l
_exptl_crystal_face_perp_dist
-5 17 -16 0.0397
4 -15 18 0.0432
-4 -16 -17 0.0308
-9 15 16 0.0474
-10 -14 -16 0.0375
-1 -16 18 0.0365
-24 -1 -1 0.0913
24 2 -1 0.0669
-3 16 17 0.0465
2 -17 -16 0.0458
-3 -20 13 0.0367
-4 -6 23 0.0384
-6 -21 -10 0.0329
-11 -21 -3 0.0414
-13 3 20 0.0556
-16 -13 11 0.0592
-8 -14 18 0.0361
-6 -22 7 0.0364
-6 6 22 0.0439

loop_
_geom_angle_atom_site_label_1
_geom_angle_atom_site_label_2
_geom_angle_atom_site_label_3
_geom_angle
_geom_angle_site_symmetry_1
_geom_angle_site_symmetry_3
_geom_angle_publ_flag
H1A C1 H1B 109.5 . . ?
H1A C1 H1C 109.5 . . ?
H1B C1 H1C 109.5 . . ?
C2 C1 H1A 109.5 . . ?
C2 C1 H1B 109.5 . . ?
C2 C1 H1C 109.5 . . ?
C1 C2 H2 107.1 . . ?
C3 C2 C1 110.6(9) . . ?
C3 C2 H2 107.1 . . ?
C4 C2 C1 111.5(8) . . ?
C4 C2 H2 107.1 . . ?
C4 C2 C3 113.0(8) . . ?
C2 C3 H3A 109.5 . . ?
C2 C3 H3B 109.5 . . ?
C2 C3 H3C 109.5 . . ?
H3A C3 H3B 109.5 . . ?
H3A C3 H3C 109.5 . . ?
H3B C3 H3C 109.5 . . ?
C2 C4 H4A 108.6 . . ?
C2 C4 H4B 108.6 . . ?
H4A C4 H4B 107.6 . . ?
N5 C4 C2 114.6(6) . . ?
N5 C4 H4A 108.6 . . ?
N5 C4 H4B 108.6 . . ?
C4 N5 H5A 108.3 . . ?
C4 N5 H5B 108.3 . . ?
C4 N5 C6 115.8(5) . . ?
H5A N5 H5B 107.4 . . ?
C6 N5 H5A 108.3 . . ?
C6 N5 H5B 108.3 . . ?
N5 C6 H6A 109.8 . . ?
N5 C6 H6B 109.8 . . ?
H6A C6 H6B 108.3 . . ?
C7 C6 N5 109.2(4) . . ?
C7 C6 H6A 109.8 . . ?
C7 C6 H6B 109.8 . . ?
C6 C7 H7A 109.7 . . ?
C6 C7 H7B 109.7 . . ?
H7A C7 H7B 108.2 . . ?
C8 C7 C6 109.9(4) . . ?
C8 C7 H7A 109.7 . . ?
C8 C7 H7B 109.7 . . ?
C7 C8 H8A 108.9 . . ?
C7 C8 H8B 108.9 . . ?
H8A C8 H8B 107.8 . . ?
C9 C8 C7 113.2(4) . . ?
C9 C8 H8A 108.9 . . ?
C9 C8 H8B 108.9 . . ?
C8 C9 H9A 109.2 . . ?
C8 C9 H9B 109.2 . . ?
C8 C9 C10 112.1(5) . . ?
H9A C9 H9B 107.9 . . ?
C10 C9 H9A 109.2 . . ?
C10 C9 H9B 109.2 . . ?
C9 C10 H10C 109.8 . . ?
C9 C10 H10D 109.8 . . ?
H10C C10 H10D 108.2 . . ?
C11 C10 C9 109.5(5) . . ?
C11 C10 H10C 109.8 . . ?
C11 C10 H10D 109.8 . . ?
C10 C11 H11C 109.7 . . ?
C10 C11 H11D 109.7 . . ?
H11C C11 H11D 108.2 . . ?
N12 C11 C10 109.8(4) . . ?
N12 C11 H11C 109.7 . . ?
N12 C11 H11D 109.7 . . ?
C11 N12 H12E 109.3 . . ?
C11 N12 H12F 109.3 . . ?
C11 N12 C13 111.6(5) . . ?
H12E N12 H12F 108.0 . . ?
C13 N12 H12E 109.3 . . ?
C13 N12 H12F 109.3 . . ?
N12 C13 H13A 109.2 . . ?
N12 C13 H13B 109.2 . . ?
N12 C13 C14 112.0(6) . . ?
H13A C13 H13B 107.9 . . ?
C14 C13 H13A 109.2 . . ?
C14 C13 H13B 109.2 . . ?
C13 C14 H14 122.7 . . ?
C15 C14 C13 114.7(13) . . ?
C15 C14 H14 122.7 . . ?
C14 C15 H15 112.7 . . ?
C14 C15 C16 134.7(15) . . ?
C16 C15 H15 112.7 . . ?
C19 C24 H24 109.5 . . ?
C19 C24 C23 109.4 . . ?
C23 C24 H24 109.5 . . ?
C25 C24 H24 109.5 . . ?
C25 C24 C19 109.5 . . ?
C25 C24 C23 109.4 . . ?
C15 C16 C17 105.7(10) . . ?
C15 C16 C18 115.7(9) . . ?
C15 C16 C19 107.0(12) . . ?
C17 C16 C18 109.4 . . ?
C17 C16 C19 109.4 . . ?
C18 C16 C19 109.3 . . ?
C16 C17 H17A 109.7 . . ?
C16 C17 H17B 109.7 . . ?
C16 C17 C20 109.8 . . ?
H17A C17 H17B 108.2 . . ?
C20 C17 H17A 109.7 . . ?
C20 C17 H17B 109.7 . . ?
C16 C18 H18A 109.7 . . ?
C16 C18 H18B 109.7 . . ?
C16 C18 C22 109.8 . . ?
H18A C18 H18B 108.2 . . ?
C22 C18 H18A 109.7 . . ?
C22 C18 H18B 109.7 . . ?
C24 C19 C16 109.6 . . ?
C24 C19 H19A 109.8 . . ?
C24 C19 H19B 109.8 . . ?
C16 C19 H19A 109.8 . . ?
C16 C19 H19B 109.8 . . ?
H19A C19 H19B 108.2 . . ?
C17 C20 H20 109.6 . . ?
C17 C20 C25 109.4 . . ?
C21 C20 C17 109.4 . . ?
C21 C20 H20 109.6 . . ?
C21 C20 C25 109.4 . . ?
C25 C20 H20 109.6 . . ?
C20 C21 H21A 109.7 . . ?
C20 C21 H21B 109.7 . . ?
C20 C21 C22 109.7 . . ?
H21A C21 H21B 108.2 . . ?
C22 C21 H21A 109.7 . . ?
C22 C21 H21B 109.7 . . ?
C18 C22 C21 109.3 . . ?
C18 C22 H22 109.7 . . ?
C21 C22 H22 109.7 . . ?
C23 C22 C18 109.3 . . ?
C23 C22 C21 109.3 . . ?
C23 C22 H22 109.7 . . ?
C24 C23 H23A 109.7 . . ?
C24 C23 H23B 109.7 . . ?
C22 C23 C24 109.6 . . ?
C22 C23 H23A 109.7 . . ?
C22 C23 H23B 109.7 . . ?
H23A C23 H23B 108.2 . . ?
C24 C25 C20 109.7 . . ?
C24 C25 H25A 109.7 . . ?
C24 C25 H25B 109.7 . . ?
C20 C25 H25A 109.7 . . ?
C20 C25 H25B 109.7 . . ?
H25A C25 H25B 108.2 . . ?
C52 N51 C58 112.7(3) . . ?
C52 N51 C121 121.5(3) . . ?
C121 N51 C58 125.3(3) . . ?
N51 C52 N53 108.1(3) . . ?
O59 C52 N51 126.0(3) . . ?
O59 C52 N53 125.9(4) . . ?
C52 N53 C54 112.3(3) . . ?
C52 N53 C61 121.3(3) . . ?
C61 N53 C54 126.2(3) . . ?
N53 C54 H54 111.4 . . ?
N53 C54 C58 103.0(3) . . ?
N55 C54 N53 115.2(3) . . ?
N55 C54 H54 111.4 . . ?
N55 C54 C58 103.7(3) . . ?
C58 C54 H54 111.4 . . ?
C54 N55 C62 124.3(3) . . ?
C56 N55 C54 112.9(3) . . ?
C56 N55 C62 121.1(3) . . ?
N57 C56 N55 107.5(3) . . ?
O60 C56 N55 126.4(3) . . ?
O60 C56 N57 126.1(3) . . ?
C56 N57 C58 113.2(3) . . ?
C56 N57 C122 121.7(3) . . ?
C58 N57 C122 122.4(3) . . ?
N51 C58 C54 103.9(3) . . ?
N51 C58 N57 114.9(3) . . ?
N51 C58 H58 111.7 . . ?
C54 C58 H58 111.7 . . ?
N57 C58 C54 102.4(3) . . ?
N57 C58 H58 111.7 . . ?
N53 C61 H61A 108.9 . . ?
N53 C61 H61B 108.9 . . ?
N53 C61 N63 113.4(3) . . ?
H61A C61 H61B 107.7 . . ?
N63 C61 H61A 108.9 . . ?
N63 C61 H61B 108.9 . . ?
N55 C62 H62A 108.8 . . ?
N55 C62 H62B 108.8 . . ?
H62A C62 H62B 107.6 . . ?
N69 C62 N55 114.0(3) . . ?
N69 C62 H62A 108.8 . . ?
N69 C62 H62B 108.8 . . ?
C64 N63 C61 121.8(3) . . ?
C64 N63 C70 112.1(3) . . ?
C70 N63 C61 122.9(3) . . ?
N65 C64 N63 108.4(3) . . ?
O71 C64 N63 125.3(4) . . ?
O71 C64 N65 126.3(4) . . ?
C64 N65 C66 112.7(3) . . ?
C64 N65 C73 121.4(3) . . ?
C73 N65 C66 124.4(3) . . ?
N65 C66 H66 112.3 . . ?
N65 C66 N67 113.9(3) . . ?
N65 C66 C70 102.8(3) . . ?
N67 C66 H66 112.3 . . ?
N67 C66 C70 102.6(3) . . ?
C70 C66 H66 112.3 . . ?
C68 N67 C66 112.9(3) . . ?
C68 N67 C74 122.2(3) . . ?
C74 N67 C66 124.1(3) . . ?
N67 C68 N69 108.4(3) . . ?
O72 C68 N67 126.0(3) . . ?
O72 C68 N69 125.4(3) . . ?
C62 N69 C70 125.3(3) . . ?
C68 N69 C62 122.2(3) . . ?
C68 N69 C70 112.2(3) . . ?
N63 C70 C66 103.4(3) . . ?
N63 C70 H70 111.5 . . ?
C66 C70 H70 111.5 . . ?
N69 C70 N63 114.5(3) . . ?
N69 C70 C66 103.8(3) . . ?
N69 C70 H70 111.5 . . ?
N65 C73 H73A 109.0 . . ?
N65 C73 H73B 109.0 . . ?
N65 C73 N75 112.7(3) . . ?
H73A C73 H73B 107.8 . . ?
N75 C73 H73A 109.0 . . ?
N75 C73 H73B 109.0 . . ?
N67 C74 H74A 108.7 . . ?
N67 C74 H74B 108.7 . . ?
H74A C74 H74B 107.6 . . ?
N81 C74 N67 114.4(3) . . ?
N81 C74 H74A 108.7 . . ?
N81 C74 H74B 108.7 . . ?
C73 N75 C82 122.2(3) . . ?
C76 N75 C73 121.4(3) . . ?
C76 N75 C82 111.2(3) . . ?
N75 C76 N77 108.6(3) . . ?
O83 C76 N75 125.6(4) . . ?
O83 C76 N77 125.9(4) . . ?
C76 N77 C78 112.3(3) . . ?
C76 N77 C85 123.1(3) . . ?
C85 N77 C78 124.6(3) . . ?
N77 C78 H78 111.5 . . ?
N77 C78 N79 115.2(3) . . ?
N77 C78 C82 103.5(3) . . ?
N79 C78 H78 111.5 . . ?
N79 C78 C82 102.9(3) . . ?
C82 C78 H78 111.5 . . ?
C78 N79 C86 122.4(3) . . ?
C80 N79 C78 111.4(3) . . ?
C80 N79 C86 120.9(3) . . ?
N81 C80 N79 108.6(3) . . ?
O84 C80 N79 125.4(3) . . ?
O84 C80 N81 126.0(3) . . ?
C80 N81 C74 123.1(3) . . ?
C80 N81 C82 112.8(3) . . ?
C82 N81 C74 123.9(3) . . ?
N75 C82 C78 102.8(3) . . ?
N75 C82 H82 111.9 . . ?
C78 C82 H82 111.9 . . ?
N81 C82 N75 114.5(3) . . ?
N81 C82 C78 103.1(3) . . ?
N81 C82 H82 111.9 . . ?
N77 C85 H85A 108.7 . . ?
N77 C85 H85B 108.7 . . ?
N77 C85 N87 114.2(3) . . ?
H85A C85 H85B 107.6 . . ?
N87 C85 H85A 108.7 . . ?
N87 C85 H85B 108.7 . . ?
N79 C86 H86A 109.0 . . ?
N79 C86 H86B 109.0 . . ?
H86A C86 H86B 107.8 . . ?
N93 C86 N79 113.1(3) . . ?
N93 C86 H86A 109.0 . . ?
N93 C86 H86B 109.0 . . ?
C88 N87 C85 120.8(3) . . ?
C88 N87 C94 112.7(3) . . ?
C94 N87 C85 123.5(3) . . ?
N87 C88 N89 107.7(3) . . ?
O95 C88 N87 126.8(3) . . ?
O95 C88 N89 125.5(3) . . ?
C88 N89 C90 112.7(3) . . ?
C88 N89 C97 122.2(3) . . ?
C97 N89 C90 125.0(3) . . ?
N89 C90 H90 111.8 . . ?
N89 C90 C94 102.7(3) . . ?
N91 C90 N89 114.5(3) . . ?
N91 C90 H90 111.8 . . ?
N91 C90 C94 103.6(3) . . ?
C94 C90 H90 111.8 . . ?
C90 N91 C98 123.1(3) . . ?
C92 N91 C90 112.6(3) . . ?
C92 N91 C98 123.2(3) . . ?
N93 C92 N91 107.9(3) . . ?
O96 C92 N91 125.3(3) . . ?
O96 C92 N93 126.8(3) . . ?
C86 N93 C94 124.5(3) . . ?
C92 N93 C86 122.6(3) . . ?
C92 N93 C94 112.7(3) . . ?
N87 C94 C90 103.8(3) . . ?
N87 C94 N93 115.0(3) . . ?
N87 C94 H94 111.5 . . ?
C90 C94 H94 111.5 . . ?
N93 C94 C90 103.0(3) . . ?
N93 C94 H94 111.5 . . ?
N89 C97 H97A 108.6 . . ?
N89 C97 H97B 108.6 . . ?
N89 C97 N99 114.8(3) . . ?
H97A C97 H97B 107.6 . . ?
N99 C97 H97A 108.6 . . ?
N99 C97 H97B 108.6 . . ?
N91 C98 H98A 108.9 . . ?
N91 C98 H98B 108.9 . . ?
H98A C98 H98B 107.7 . . ?
N105 C98 N91 113.2(3) . . ?
N105 C98 H98A 108.9 . . ?
N105 C98 H98B 108.9 . . ?
C100 N99 C97 123.3(3) . . ?
C100 N99 C106 112.7(3) . . ?
C106 N99 C97 123.7(3) . . ?
N101 C100 N99 108.1(3) . . ?
O107 C100 N99 126.3(3) . . ?
O107 C100 N101 125.6(3) . . ?
C100 N101 C102 112.2(3) . . ?
C100 N101 C109 121.3(3) . . ?
C109 N101 C102 123.9(3) . . ?
N101 C102 H102 111.7 . . ?
N101 C102 C106 102.5(3) . . ?
N103 C102 N101 115.5(3) . . ?
N103 C102 H102 111.7 . . ?
N103 C102 C106 103.1(3) . . ?
C106 C102 H102 111.7 . . ?
C102 N103 C110 124.8(3) . . ?
C104 N103 C102 113.4(3) . . ?
C104 N103 C110 121.7(3) . . ?
N103 C104 N105 108.1(3) . . ?
O108 C104 N103 127.1(3) . . ?
O108 C104 N105 124.9(4) . . ?
C98 N105 C106 123.6(3) . . ?
C104 N105 C98 123.1(3) . . ?
C104 N105 C106 111.7(3) . . ?
N99 C106 C102 103.4(3) . . ?
N99 C106 N105 114.9(3) . . ?
N99 C106 H106 111.6 . . ?
C102 C106 H106 111.6 . . ?
N105 C106 C102 103.0(3) . . ?
N105 C106 H106 111.6 . . ?
N101 C109 H10A 108.8 . . ?
N101 C109 H10B 108.8 . . ?
N101 C109 N111 114.0(3) . . ?
H10A C109 H10B 107.7 . . ?
N111 C109 H10A 108.8 . . ?
N111 C109 H10B 108.8 . . ?
N103 C110 H11A 108.9 . . ?
N103 C110 H11B 108.9 . . ?
N103 C110 N117 113.5(3) . . ?
H11A C110 H11B 107.7 . . ?
N117 C110 H11A 108.9 . . ?
N117 C110 H11B 108.9 . . ?
C112 N111 C109 122.8(3) . . ?
C112 N111 C118 112.4(3) . . ?
C118 N111 C109 122.1(3) . . ?
N113 C112 N111 108.7(3) . . ?
O119 C112 N111 126.9(4) . . ?
O119 C112 N113 124.4(3) . . ?
C112 N113 C114 112.6(3) . . ?
C112 N113 C121 125.1(3) . . ?
C114 N113 C121 121.6(3) . . ?
N113 C114 H114 111.8 . . ?
N113 C114 C118 102.4(3) . . ?
N115 C114 N113 114.7(3) . . ?
N115 C114 H114 111.8 . . ?
N115 C114 C118 103.6(3) . . ?
C118 C114 H114 111.8 . . ?
C116 N115 C114 111.5(3) . . ?
C116 N115 C122 121.3(3) . . ?
C122 N115 C114 123.0(3) . . ?
N117 C116 N115 107.9(3) . . ?
O120 C116 N115 125.7(4) . . ?
O120 C116 N117 126.3(4) . . ?
C116 N117 C110 122.7(3) . . ?
C116 N117 C118 113.0(3) . . ?
C118 N117 C110 123.9(3) . . ?
N111 C118 C114 103.0(3) . . ?
N111 C118 N117 115.3(3) . . ?
N111 C118 H118 111.8 . . ?
C114 C118 H118 111.8 . . ?
N117 C118 C114 102.5(3) . . ?
N117 C118 H118 111.8 . . ?
N51 C121 N113 114.0(3) . . ?
N51 C121 H12A 108.8 . . ?
N51 C121 H12B 108.8 . . ?
N113 C121 H12A 108.8 . . ?
N113 C121 H12B 108.8 . . ?
H12A C121 H12B 107.6 . . ?
N57 C122 H12C 108.9 . . ?
N57 C122 H12D 108.9 . . ?
N115 C122 N57 113.3(3) . . ?
N115 C122 H12C 108.9 . . ?
N115 C122 H12D 108.9 . . ?
H12C C122 H12D 107.7 . . ?
F202 P201 F203 90.1 . . ?
F202 P201 F204 179.8 . . ?
F202 P201 F205 90.1 . . ?
F202 P201 F206 90.1 . . ?
F202 P201 F207 90.0 . . ?
F203 P201 F204 90.0 . . ?
F203 P201 F205 179.8 . . ?
F203 P201 F206 90.1 . . ?
F203 P201 F207 90.0 . . ?
F205 P201 F204 89.8 . . ?
F206 P201 F204 90.0 . . ?
F206 P201 F205 90.0 . . ?
F206 P201 F207 179.8 . . ?
F207 P201 F204 89.8 . . ?
F207 P201 F205 89.9 . . ?
F212 P211 F212 90.02(19) 7_564 . ?
F212 P211 F212 90.02(19) 7_564 10_655 ?
F212 P211 F212 90.02(19) 10_655 . ?
F212 P211 F213 90.17(18) 10_655 . ?
F212 P211 F213 89.76(17) . 10_655 ?
F212 P211 F213 179.7(2) 7_564 7_564 ?
F212 P211 F213 179.7(2) 10_655 10_655 ?
F212 P211 F213 179.7(2) . . ?
F212 P211 F213 90.17(18) 7_564 10_655 ?
F212 P211 F213 89.76(17) 7_564 . ?
F212 P211 F213 89.76(17) 10_655 7_564 ?
F212 P211 F213 90.17(18) . 7_564 ?
F213 P211 F213 90.1(2) 7_564 . ?
F213 P211 F213 90.1(2) 7_564 10_655 ?
F213 P211 F213 90.1(2) 10_655 . ?
F222 P221 F223 89.9 . . ?
F222 P221 F224 180.0 . . ?
F222 P221 F225 90.0 . . ?
F222 P221 F226 90.0 . . ?
F222 P221 F227 90.0 . . ?
F223 P221 F224 90.1 . . ?
F223 P221 F225 179.9 . . ?
F223 P221 F226 90.0 . . ?
F223 P221 F227 90.0 . . ?
F224 P221 F225 90.0 . . ?
F226 P221 F224 90.0 . . ?
F226 P221 F225 89.9 . . ?
F227 P221 F224 90.1 . . ?
F227 P221 F225 90.1 . . ?
F227 P221 F226 180.0 . . ?
F232 P231 F233 90.0 . . ?
F232 P231 F234 179.90(5) . . ?
F232 P231 F235 90.1 . . ?
F232 P231 F236 90.1 . . ?
F232 P231 F237 90.0 . . ?
F233 P231 F236 89.9 . . ?
F234 P231 F233 89.9 . . ?
F234 P231 F236 90.0 . . ?
F235 P231 F233 179.84(6) . . ?
F235 P231 F234 90.0 . . ?
F235 P231 F236 90.1 . . ?
F235 P231 F237 89.9 . . ?
F237 P231 F233 90.0 . . ?
F237 P231 F234 89.9 . . ?
F237 P231 F236 179.9 . . ?
N301 C302 C303 176.7(6) . . ?
C302 C303 H30A 109.5 . . ?
C302 C303 H30B 109.5 . . ?
C302 C303 H30C 109.5 . . ?
H30A C303 H30B 109.5 . . ?
H30A C303 H30C 109.5 . . ?
H30B C303 H30C 109.5 . . ?

loop_
_geom_bond_atom_site_label_1
_geom_bond_atom_site_label_2
_geom_bond_distance
_geom_bond_site_symmetry_2
_geom_bond_publ_flag
C1 H1A 0.9800 . ?
C1 H1B 0.9800 . ?
C1 H1C 0.9800 . ?
C1 C2 1.529(11) . ?
C2 H2 1.0000 . ?
C2 C3 1.498(15) . ?
C2 C4 1.457(12) . ?
C3 H3A 0.9800 . ?
C3 H3B 0.9800 . ?
C3 H3C 0.9800 . ?
C4 H4A 0.9900 . ?
C4 H4B 0.9900 . ?
C4 N5 1.453(7) . ?
N5 H5A 0.9100 . ?
N5 H5B 0.9100 . ?
N5 C6 1.537(8) . ?
C6 H6A 0.9900 . ?
C6 H6B 0.9900 . ?
C6 C7 1.526(8) . ?
C7 H7A 0.9900 . ?
C7 H7B 0.9900 . ?
C7 C8 1.525(8) . ?
C8 H8A 0.9900 . ?
C8 H8B 0.9900 . ?
C8 C9 1.507(9) . ?
C9 H9A 0.9900 . ?
C9 H9B 0.9900 . ?
C9 C10 1.535(8) . ?
C10 H10C 0.9900 . ?
C10 H10D 0.9900 . ?
C10 C11 1.499(8) . ?
C11 H11C 0.9900 . ?
C11 H11D 0.9900 . ?
C11 N12 1.464(7) . ?
N12 H12E 0.9100 . ?
N12 H12F 0.9100 . ?
N12 C13 1.484(8) . ?
C13 H13A 0.9900 . ?
C13 H13B 0.9900 . ?
C13 C14 1.492(14) . ?
C14 H14 0.9500 . ?
C14 C15 1.40(2) . ?
C15 H15 0.9500 . ?
C15 C16 1.535(17) . ?
C24 H24 1.0000 . ?
C24 C19 1.5501 . ?
C24 C23 1.5520 . ?
C24 C25 1.5500 . ?
C16 C17 1.5486 . ?
C16 C18 1.5486 . ?
C16 C19 1.5508 . ?
C17 H17A 0.9900 . ?
C17 H17B 0.9900 . ?
C17 C20 1.5502 . ?
C18 H18A 0.9900 . ?
C18 H18B 0.9900 . ?
C18 C22 1.5522 . ?
C19 H19A 0.9900 . ?
C19 H19B 0.9900 . ?
C20 H20 1.0000 . ?
C20 C21 1.5494 . ?
C20 C25 1.5504 . ?
C21 H21A 0.9900 . ?
C21 H21B 0.9900 . ?
C21 C22 1.5524 . ?
C22 H22 1.0000 . ?
C22 C23 1.5512 . ?
C23 H23A 0.9900 . ?
C23 H23B 0.9900 . ?
C25 H25A 0.9900 . ?
C25 H25B 0.9900 . ?
N51 C52 1.367(5) . ?
N51 C58 1.441(5) . ?
N51 C121 1.437(5) . ?
C52 N53 1.384(5) . ?
C52 O59 1.212(5) . ?
N53 C54 1.451(5) . ?
N53 C61 1.431(5) . ?
C54 H54 1.0000 . ?
C54 N55 1.428(5) . ?
C54 C58 1.556(5) . ?
N55 C56 1.374(5) . ?
N55 C62 1.455(5) . ?
C56 N57 1.362(5) . ?
C56 O60 1.218(5) . ?
N57 C58 1.446(5) . ?
N57 C122 1.460(5) . ?
C58 H58 1.0000 . ?
C61 H61A 0.9900 . ?
C61 H61B 0.9900 . ?
C61 N63 1.459(5) . ?
C62 H62A 0.9900 . ?
C62 H62B 0.9900 . ?
C62 N69 1.440(5) . ?
N63 C64 1.370(5) . ?
N63 C70 1.453(5) . ?
C64 N65 1.360(5) . ?
C64 O71 1.225(5) . ?
N65 C66 1.457(5) . ?
N65 C73 1.454(5) . ?
C66 H66 1.0000 . ?
C66 N67 1.465(5) . ?
C66 C70 1.553(5) . ?
N67 C68 1.356(5) . ?
N67 C74 1.451(5) . ?
C68 N69 1.379(5) . ?
C68 O72 1.231(5) . ?
N69 C70 1.446(5) . ?
C70 H70 1.0000 . ?
C73 H73A 0.9900 . ?
C73 H73B 0.9900 . ?
C73 N75 1.461(5) . ?
C74 H74A 0.9900 . ?
C74 H74B 0.9900 . ?
C74 N81 1.446(5) . ?
N75 C76 1.366(5) . ?
N75 C82 1.465(5) . ?
C76 N77 1.375(5) . ?
C76 O83 1.229(5) . ?
N77 C78 1.437(5) . ?
N77 C85 1.432(5) . ?
C78 H78 1.0000 . ?
C78 N79 1.460(5) . ?
C78 C82 1.551(5) . ?
N79 C80 1.373(5) . ?
N79 C86 1.469(4) . ?
C80 N81 1.358(5) . ?
C80 O84 1.230(4) . ?
N81 C82 1.445(5) . ?
C82 H82 1.0000 . ?
C85 H85A 0.9900 . ?
C85 H85B 0.9900 . ?
C85 N87 1.464(5) . ?
C86 H86A 0.9900 . ?
C86 H86B 0.9900 . ?
C86 N93 1.442(5) . ?
N87 C88 1.356(5) . ?
N87 C94 1.444(4) . ?
C88 N89 1.375(5) . ?
C88 O95 1.218(4) . ?
N89 C90 1.449(4) . ?
N89 C97 1.443(5) . ?
C90 H90 1.0000 . ?
C90 N91 1.442(5) . ?
C90 C94 1.540(5) . ?
N91 C92 1.374(5) . ?
N91 C98 1.457(5) . ?
C92 N93 1.358(5) . ?
C92 O96 1.232(4) . ?
N93 C94 1.460(4) . ?
C94 H94 1.0000 . ?
C97 H97A 0.9900 . ?
C97 H97B 0.9900 . ?
C97 N99 1.444(4) . ?
C98 H98A 0.9900 . ?
C98 H98B 0.9900 . ?
C98 N105 1.440(5) . ?
N99 C100 1.375(4) . ?
N99 C106 1.440(4) . ?
C100 N101 1.365(4) . ?
C100 O107 1.217(4) . ?
N101 C102 1.463(4) . ?
N101 C109 1.449(4) . ?
C102 H102 1.0000 . ?
C102 N103 1.434(5) . ?
C102 C106 1.561(5) . ?
N103 C104 1.357(5) . ?
N103 C110 1.441(5) . ?
C104 N105 1.383(5) . ?
C104 O108 1.203(5) . ?
N105 C106 1.450(5) . ?
C106 H106 1.0000 . ?
C109 H10A 0.9900 . ?
C109 H10B 0.9900 . ?
C109 N111 1.454(5) . ?
C110 H11A 0.9900 . ?
C110 H11B 0.9900 . ?
C110 N117 1.453(5) . ?
N111 C112 1.359(5) . ?
N111 C118 1.447(4) . ?
C112 N113 1.353(5) . ?
C112 O119 1.241(4) . ?
N113 C114 1.458(4) . ?
N113 C121 1.459(5) . ?
C114 H114 1.0000 . ?
C114 N115 1.446(5) . ?
C114 C118 1.554(5) . ?
N115 C116 1.381(5) . ?
N115 C122 1.437(5) . ?
C116 N117 1.363(5) . ?
C116 O120 1.222(5) . ?
N117 C118 1.451(4) . ?
C118 H118 1.0000 . ?
C121 H12A 0.9900 . ?
C121 H12B 0.9900 . ?
C122 H12C 0.9900 . ?
C122 H12D 0.9900 . ?
P201 F202 1.6246 . ?
P201 F203 1.6251 . ?
P201 F204 1.6312 . ?
P201 F205 1.6287 . ?
P201 F206 1.6262 . ?
P201 F207 1.6285 . ?
P211 F212 1.590(3) . ?
P211 F212 1.590(3) 10_655 ?
P211 F212 1.590(3) 7_564 ?
P211 F213 1.595(3) 7_564 ?
P211 F213 1.595(3) . ?
P211 F213 1.595(3) 10_655 ?
P221 F222 1.6262 . ?
P221 F223 1.6266 . ?
P221 F224 1.6276 . ?
P221 F225 1.6280 . ?
P221 F226 1.6272 . ?
P221 F227 1.6267 . ?
P231 F232 1.6254 . ?
P231 F233 1.6277 . ?
P231 F234 1.6275 . ?
P231 F235 1.6260 . ?
P231 F236 1.6278 . ?
P231 F237 1.6274 . ?
N301 C302 1.134(7) . ?
C302 C303 1.442(9) . ?
C303 H30A 0.9800 . ?
C303 H30B 0.9800 . ?
C303 H30C 0.9800 . ?

loop_
_geom_torsion_atom_site_label_1
_geom_torsion_atom_site_label_2
_geom_torsion_atom_site_label_3
_geom_torsion_atom_site_label_4
_geom_torsion
_geom_torsion_site_symmetry_1
_geom_torsion_site_symmetry_2
_geom_torsion_site_symmetry_3
_geom_torsion_site_symmetry_4
_geom_torsion_publ_flag
C1 C2 C4 N5 -164.7(7) . . . . ?
C2 C4 N5 C6 -176.2(6) . . . . ?
C3 C2 C4 N5 69.9(8) . . . . ?
C4 N5 C6 C7 -169.8(5) . . . . ?
N5 C6 C7 C8 -173.1(4) . . . . ?
C6 C7 C8 C9 158.4(5) . . . . ?
C7 C8 C9 C10 65.3(6) . . . . ?
C8 C9 C10 C11 164.2(4) . . . . ?
C9 C10 C11 N12 -172.5(4) . . . . ?
C10 C11 N12 C13 174.3(5) . . . . ?
C11 N12 C13 C14 -174.9(9) . . . . ?
N12 C13 C14 C15 94.7(11) . . . . ?
C13 C14 C15 C16 179.8(12) . . . . ?
C14 C15 C16 C17 122.6(15) . . . . ?
C14 C15 C16 C18 -116.2(16) . . . . ?
C14 C15 C16 C19 6.0(18) . . . . ?
C15 C16 C17 C20 -174.8(11) . . . . ?
C15 C16 C18 C22 -179.1(12) . . . . ?
C15 C16 C19 C24 173.9(9) . . . . ?
C16 C17 C20 C21 -59.9 . . . . ?
C16 C17 C20 C25 59.8 . . . . ?
C16 C18 C22 C21 59.7 . . . . ?
C16 C18 C22 C23 -59.8 . . . . ?
C17 C16 C18 C22 -59.8 . . . . ?
C17 C16 C19 C24 59.8 . . . . ?
C17 C20 C21 C22 59.8 . . . . ?
C17 C20 C25 C24 -59.8 . . . . ?
C18 C16 C17 C20 59.9 . . . . ?
C18 C16 C19 C24 -60.0 . . . . ?
C18 C22 C23 C24 59.7 . . . . ?
C19 C24 C23 C22 -59.9 . . . . ?
C19 C24 C25 C20 59.9 . . . . ?
C19 C16 C17 C20 -59.8 . . . . ?
C19 C16 C18 C22 60.0 . . . . ?
C20 C21 C22 C18 -59.7 . . . . ?
C20 C21 C22 C23 59.9 . . . . ?
C21 C20 C25 C24 59.9 . . . . ?
C21 C22 C23 C24 -59.8 . . . . ?
C23 C24 C19 C16 60.0 . . . . ?
C23 C24 C25 C20 -60.0 . . . . ?
C25 C24 C19 C16 -59.8 . . . . ?
C25 C24 C23 C22 60.0 . . . . ?
C25 C20 C21 C22 -59.9 . . . . ?
N51 C52 N53 C54 1.3(4) . . . . ?
N51 C52 N53 C61 -174.0(3) . . . . ?
C52 N51 C58 C54 0.4(4) . . . . ?
C52 N51 C58 N57 111.4(4) . . . . ?
C52 N51 C121 N113 -107.1(4) . . . . ?
C52 N53 C54 N55 -113.2(4) . . . . ?
C52 N53 C54 C58 -1.1(4) . . . . ?
C52 N53 C61 N63 98.3(4) . . . . ?
N53 C54 N55 C56 114.4(4) . . . . ?
N53 C54 N55 C62 -80.5(4) . . . . ?
N53 C54 C58 N51 0.4(4) . . . . ?
N53 C54 C58 N57 -119.5(3) . . . . ?
N53 C61 N63 C64 -104.1(4) . . . . ?
N53 C61 N63 C70 97.9(4) . . . . ?
C54 N53 C61 N63 -76.3(5) . . . . ?
C54 N55 C56 N57 -5.4(4) . . . . ?
C54 N55 C56 O60 174.2(4) . . . . ?
C54 N55 C62 N69 97.2(4) . . . . ?
N55 C54 C58 N51 120.8(3) . . . . ?
N55 C54 C58 N57 0.9(4) . . . . ?
N55 C56 N57 C58 6.1(4) . . . . ?
N55 C56 N57 C122 167.5(3) . . . . ?
N55 C62 N69 C68 96.5(4) . . . . ?
N55 C62 N69 C70 -76.8(4) . . . . ?
C56 N55 C62 N69 -98.9(4) . . . . ?
C56 N57 C58 N51 -116.2(4) . . . . ?
C56 N57 C58 C54 -4.3(4) . . . . ?
C56 N57 C122 N115 111.1(4) . . . . ?
C58 N51 C52 N53 -1.1(4) . . . . ?
C58 N51 C52 O59 177.8(4) . . . . ?
C58 N51 C121 N113 81.1(5) . . . . ?
C58 C54 N55 C56 2.6(4) . . . . ?
C58 C54 N55 C62 167.8(3) . . . . ?
C58 N57 C122 N115 -89.1(4) . . . . ?
O59 C52 N53 C54 -177.5(4) . . . . ?
O59 C52 N53 C61 7.2(6) . . . . ?
O60 C56 N57 C58 -173.5(4) . . . . ?
O60 C56 N57 C122 -12.0(6) . . . . ?
C61 N53 C54 N55 61.8(5) . . . . ?
C61 N53 C54 C58 174.0(3) . . . . ?
C61 N63 C64 N65 -168.3(3) . . . . ?
C61 N63 C64 O71 11.9(5) . . . . ?
C61 N63 C70 C66 165.1(3) . . . . ?
C61 N63 C70 N69 -82.6(4) . . . . ?
C62 N55 C56 N57 -171.0(3) . . . . ?
C62 N55 C56 O60 8.5(6) . . . . ?
C62 N69 C70 N63 63.7(4) . . . . ?
C62 N69 C70 C66 175.7(3) . . . . ?
N63 C64 N65 C66 7.9(4) . . . . ?
N63 C64 N65 C73 174.3(3) . . . . ?
C64 N63 C70 C66 5.2(4) . . . . ?
C64 N63 C70 N69 117.5(3) . . . . ?
C64 N65 C66 N67 -114.6(3) . . . . ?
C64 N65 C66 C70 -4.4(4) . . . . ?
C64 N65 C73 N75 108.2(4) . . . . ?
N65 C66 N67 C68 111.9(3) . . . . ?
N65 C66 N67 C74 -78.2(4) . . . . ?
N65 C66 C70 N63 -0.5(3) . . . . ?
N65 C66 C70 N69 -120.4(3) . . . . ?
N65 C73 N75 C76 -120.9(4) . . . . ?
N65 C73 N75 C82 86.7(4) . . . . ?
C66 N65 C73 N75 -87.0(4) . . . . ?
C66 N67 C68 N69 -0.5(4) . . . . ?
C66 N67 C68 O72 175.5(3) . . . . ?
C66 N67 C74 N81 84.8(4) . . . . ?
N67 C66 C70 N63 117.9(3) . . . . ?
N67 C66 C70 N69 -1.9(3) . . . . ?
N67 C68 N69 C62 -175.0(3) . . . . ?
N67 C68 N69 C70 -0.9(4) . . . . ?
N67 C74 N81 C80 100.2(4) . . . . ?
N67 C74 N81 C82 -85.0(4) . . . . ?
C68 N67 C74 N81 -106.2(4) . . . . ?
C68 N69 C70 N63 -110.2(3) . . . . ?
C68 N69 C70 C66 1.9(4) . . . . ?
C70 N63 C64 N65 -8.2(4) . . . . ?
C70 N63 C64 O71 172.0(3) . . . . ?
C70 C66 N67 C68 1.6(4) . . . . ?
C70 C66 N67 C74 171.5(3) . . . . ?
O71 C64 N65 C66 -172.4(3) . . . . ?
O71 C64 N65 C73 -5.9(5) . . . . ?
O72 C68 N69 C62 8.9(5) . . . . ?
O72 C68 N69 C70 -177.0(3) . . . . ?
C73 N65 C66 N67 79.4(4) . . . . ?
C73 N65 C66 C70 -170.4(3) . . . . ?
C73 N75 C76 N77 -165.3(3) . . . . ?
C73 N75 C76 O83 15.1(6) . . . . ?
C73 N75 C82 C78 168.0(3) . . . . ?
C73 N75 C82 N81 -81.0(4) . . . . ?
C74 N67 C68 N69 -170.6(3) . . . . ?
C74 N67 C68 O72 5.4(5) . . . . ?
C74 N81 C82 N75 80.1(4) . . . . ?
C74 N81 C82 C78 -169.1(3) . . . . ?
N75 C76 N77 C78 2.4(4) . . . . ?
N75 C76 N77 C85 -178.4(3) . . . . ?
C76 N75 C82 C78 13.1(4) . . . . ?
C76 N75 C82 N81 124.1(3) . . . . ?
C76 N77 C78 N79 -106.0(4) . . . . ?
C76 N77 C78 C82 5.6(4) . . . . ?
C76 N77 C85 N87 100.0(4) . . . . ?
N77 C78 N79 C80 122.6(3) . . . . ?
N77 C78 N79 C86 -82.9(4) . . . . ?
N77 C78 C82 N75 -10.7(3) . . . . ?
N77 C78 C82 N81 -130.0(3) . . . . ?
N77 C85 N87 C88 -112.0(3) . . . . ?
N77 C85 N87 C94 89.2(4) . . . . ?
C78 N77 C85 N87 -80.9(4) . . . . ?
C78 N79 C80 N81 -7.4(4) . . . . ?
C78 N79 C80 O84 171.2(3) . . . . ?
C78 N79 C86 N93 89.9(4) . . . . ?
N79 C78 C82 N75 109.6(3) . . . . ?
N79 C78 C82 N81 -9.7(3) . . . . ?
N79 C80 N81 C74 175.7(3) . . . . ?
N79 C80 N81 C82 0.3(4) . . . . ?
N79 C86 N93 C92 103.8(4) . . . . ?
N79 C86 N93 C94 -81.5(4) . . . . ?
C80 N79 C86 N93 -117.9(3) . . . . ?
C80 N81 C82 N75 -104.6(4) . . . . ?
C80 N81 C82 C78 6.2(4) . . . . ?
C82 N75 C76 N77 -10.2(4) . . . . ?
C82 N75 C76 O83 170.2(3) . . . . ?
C82 C78 N79 C80 10.7(4) . . . . ?
C82 C78 N79 C86 165.2(3) . . . . ?
O83 C76 N77 C78 -178.0(3) . . . . ?
O83 C76 N77 C85 1.2(6) . . . . ?
O84 C80 N81 C74 -2.9(5) . . . . ?
O84 C80 N81 C82 -178.2(3) . . . . ?
C85 N77 C78 N79 74.9(4) . . . . ?
C85 N77 C78 C82 -173.6(3) . . . . ?
C85 N87 C88 N89 -168.2(3) . . . . ?
C85 N87 C88 O95 12.2(5) . . . . ?
C85 N87 C94 C90 166.7(3) . . . . ?
C85 N87 C94 N93 -81.6(4) . . . . ?
C86 N79 C80 N81 -162.3(3) . . . . ?
C86 N79 C80 O84 16.2(5) . . . . ?
C86 N93 C94 N87 74.4(4) . . . . ?
C86 N93 C94 C90 -173.5(3) . . . . ?
N87 C88 N89 C90 5.0(4) . . . . ?
N87 C88 N89 C97 -179.2(3) . . . . ?
C88 N87 C94 C90 6.3(3) . . . . ?
C88 N87 C94 N93 118.0(3) . . . . ?
C88 N89 C90 N91 -112.7(3) . . . . ?
C88 N89 C90 C94 -1.1(4) . . . . ?
C88 N89 C97 N99 98.8(4) . . . . ?
N89 C90 N91 C92 115.8(3) . . . . ?
N89 C90 N91 C98 -75.6(4) . . . . ?
N89 C90 C94 N87 -2.9(3) . . . . ?
N89 C90 C94 N93 -123.1(3) . . . . ?
N89 C97 N99 C100 -96.9(4) . . . . ?
N89 C97 N99 C106 89.3(4) . . . . ?
C90 N89 C97 N99 -86.0(4) . . . . ?
C90 N91 C92 N93 -3.8(4) . . . . ?
C90 N91 C92 O96 176.0(3) . . . . ?
C90 N91 C98 N105 91.8(4) . . . . ?
N91 C90 C94 N87 116.6(3) . . . . ?
N91 C90 C94 N93 -3.6(3) . . . . ?
N91 C92 N93 C86 176.4(3) . . . . ?
N91 C92 N93 C94 1.1(4) . . . . ?
N91 C98 N105 C104 106.5(4) . . . . ?
N91 C98 N105 C106 -88.6(4) . . . . ?
C92 N91 C98 N105 -100.8(4) . . . . ?
C92 N93 C94 N87 -110.5(3) . . . . ?
C92 N93 C94 C90 1.7(3) . . . . ?
C94 N87 C88 N89 -7.2(4) . . . . ?
C94 N87 C88 O95 173.2(3) . . . . ?
C94 C90 N91 C92 4.7(4) . . . . ?
C94 C90 N91 C98 173.3(3) . . . . ?
O95 C88 N89 C90 -175.3(3) . . . . ?
O95 C88 N89 C97 0.4(5) . . . . ?
O96 C92 N93 C86 -3.4(5) . . . . ?
O96 C92 N93 C94 -178.7(3) . . . . ?
C97 N89 C90 N91 71.7(4) . . . . ?
C97 N89 C90 C94 -176.7(3) . . . . ?
C97 N99 C100 N101 -179.8(3) . . . . ?
C97 N99 C100 O107 0.0(6) . . . . ?
C97 N99 C106 C102 173.4(3) . . . . ?
C97 N99 C106 N105 -75.2(4) . . . . ?
C98 N91 C92 N93 -172.4(3) . . . . ?
C98 N91 C92 O96 7.4(5) . . . . ?
C98 N105 C106 N99 73.6(4) . . . . ?
C98 N105 C106 C102 -174.7(3) . . . . ?
N99 C100 N101 C102 10.1(4) . . . . ?
N99 C100 N101 C109 172.4(3) . . . . ?
C100 N99 C106 C102 -1.0(4) . . . . ?
C100 N99 C106 N105 110.4(3) . . . . ?
C100 N101 C102 N103 -121.5(3) . . . . ?
C100 N101 C102 C106 -10.2(4) . . . . ?
C100 N101 C109 N111 112.9(4) . . . . ?
N101 C102 N103 C104 107.4(4) . . . . ?
N101 C102 N103 C110 -76.1(5) . . . . ?
N101 C102 C106 N99 6.4(3) . . . . ?
N101 C102 C106 N105 -113.5(3) . . . . ?
N101 C109 N111 C112 -113.8(4) . . . . ?
N101 C109 N111 C118 86.3(4) . . . . ?
C102 N101 C109 N111 -86.9(4) . . . . ?
C102 N103 C104 N105 -1.5(4) . . . . ?
C102 N103 C104 O108 178.3(4) . . . . ?
C102 N103 C110 N117 85.0(5) . . . . ?
N103 C102 C106 N99 126.7(3) . . . . ?
N103 C102 C106 N105 6.8(3) . . . . ?
N103 C104 N105 C98 172.9(3) . . . . ?
N103 C104 N105 C106 6.5(4) . . . . ?
N103 C110 N117 C116 101.5(4) . . . . ?
N103 C110 N117 C118 -86.5(4) . . . . ?
C104 N103 C110 N117 -98.8(4) . . . . ?
C104 N105 C106 N99 -120.0(3) . . . . ?
C104 N105 C106 C102 -8.3(4) . . . . ?
C106 N99 C100 N101 -5.4(4) . . . . ?
C106 N99 C100 O107 174.4(3) . . . . ?
C106 C102 N103 C104 -3.6(4) . . . . ?
C106 C102 N103 C110 172.9(3) . . . . ?
O107 C100 N101 C102 -169.7(3) . . . . ?
O107 C100 N101 C109 -7.3(5) . . . . ?
O108 C104 N105 C98 -6.8(6) . . . . ?
O108 C104 N105 C106 -173.3(4) . . . . ?
C109 N101 C102 N103 76.7(4) . . . . ?
C109 N101 C102 C106 -172.0(3) . . . . ?
C109 N111 C112 N113 -167.8(3) . . . . ?
C109 N111 C112 O119 9.9(6) . . . . ?
C109 N111 C118 C114 171.3(3) . . . . ?
C109 N111 C118 N117 -77.9(4) . . . . ?
C110 N103 C104 N105 -178.0(3) . . . . ?
C110 N103 C104 O108 1.7(6) . . . . ?
C110 N117 C118 N111 79.6(4) . . . . ?
C110 N117 C118 C114 -169.3(3) . . . . ?
N111 C112 N113 C114 -0.5(4) . . . . ?
N111 C112 N113 C121 169.8(3) . . . . ?
C112 N111 C118 C114 9.5(4) . . . . ?
C112 N111 C118 N117 120.3(3) . . . . ?
C112 N113 C114 N115 -105.3(3) . . . . ?
C112 N113 C114 C118 6.1(4) . . . . ?
C112 N113 C121 N51 103.3(4) . . . . ?
N113 C114 N115 C116 123.5(3) . . . . ?
N113 C114 N115 C122 -79.4(4) . . . . ?
N113 C114 C118 N111 -8.9(3) . . . . ?
N113 C114 C118 N117 -128.9(3) . . . . ?
C114 N113 C121 N51 -87.1(4) . . . . ?
C114 N115 C116 N117 -11.2(4) . . . . ?
C114 N115 C116 O120 168.3(3) . . . . ?
C114 N115 C122 N57 83.5(4) . . . . ?
N115 C114 C118 N111 110.7(3) . . . . ?
N115 C114 C118 N117 -9.4(3) . . . . ?
N115 C116 N117 C110 177.2(3) . . . . ?
N115 C116 N117 C118 4.4(4) . . . . ?
C116 N115 C122 N57 -121.6(4) . . . . ?
C116 N117 C118 N111 -107.7(3) . . . . ?
C116 N117 C118 C114 3.4(3) . . . . ?
C118 N111 C112 N113 -6.1(4) . . . . ?
C118 N111 C112 O119 171.6(3) . . . . ?
C118 C114 N115 C116 12.8(3) . . . . ?
C118 C114 N115 C122 169.9(3) . . . . ?
O119 C112 N113 C114 -178.3(3) . . . . ?
O119 C112 N113 C121 -7.9(5) . . . . ?
O120 C116 N117 C110 -2.2(5) . . . . ?
O120 C116 N117 C118 -175.1(3) . . . . ?
C121 N51 C52 N53 -173.7(3) . . . . ?
C121 N51 C52 O59 5.1(6) . . . . ?
C121 N51 C58 C54 172.7(3) . . . . ?
C121 N51 C58 N57 -76.2(4) . . . . ?
C121 N113 C114 N115 84.0(4) . . . . ?
C121 N113 C114 C118 -164.6(3) . . . . ?
C122 N57 C58 N51 82.5(4) . . . . ?
C122 N57 C58 C54 -165.6(3) . . . . ?
C122 N115 C116 N117 -168.7(3) . . . . ?
C122 N115 C116 O120 10.7(5) . . . . ?

loop_
_exptl_oxdiff_crystal_face_indexfrac_h
_exptl_oxdiff_crystal_face_indexfrac_k
_exptl_oxdiff_crystal_face_indexfrac_l
_exptl_oxdiff_crystal_face_x
_exptl_oxdiff_crystal_face_y
_exptl_oxdiff_crystal_face_z
-4.5295 17.0887 -16.0517 0.0796 -0.9968 -0.0122
4.2588 -15.4243 17.7272 -0.0790 0.9931 -0.0872
-4.2079 -15.7951 -17.4267 -0.2710 -0.0835 0.9589
-8.6784 15.1100 16.3375 -0.2488 -0.0711 -0.9659
-10.2368 -14.4149 -16.0717 -0.5032 -0.1522 0.8507
-0.7015 -15.8558 17.8474 -0.2833 0.9536 -0.1017
-23.8237 -0.7273 -1.4223 -0.9575 -0.2846 -0.0463
23.7812 1.9262 -0.9558 0.9795 0.1824 0.0850
-2.5266 16.2471 17.3317 0.0064 -0.0072 -1.0000
2.3022 -17.4950 -16.1031 -0.0348 0.0754 0.9965
-2.5677 -19.5706 13.4427 -0.3809 0.9156 0.1291
-3.8491 -5.6844 22.8852 -0.3170 0.7675 -0.5572
-5.8006 -20.9095 -9.9885 -0.4245 0.2563 0.8684
-11.0432 -21.0027 -2.7340 -0.6671 0.4055 0.6249
-12.6478 2.7531 20.0799 -0.5630 0.3468 -0.7502
-16.2926 -13.4345 11.1636 -0.8525 0.5213 -0.0378
-8.1056 -13.6912 17.8177 -0.5558 0.8079 -0.1961
-6.2981 -21.8396 7.3277 -0.5296 0.7667 0.3629
-6.0438 5.5354 22.4449 -0.2770 0.4070 -0.8704
